data_4329920
loop_
_publ_author_name
'E. Carolina Sa\~nudo'
'Jorge Salinas Uber'
'Alba Pons Balagu\'e'
'Olivier Roubeau'
'Guillem Arom\'i'

_publ_section_title
;
 Molecular [(Fe3)-(Fe3)] and [(Fe4)-(Fe4)] Coordination Cluster Pairs as
 Single or Composite Arrays
;
_journal_name_full 'Inorganic Chemistry'
_journal_page_first 8441
_journal_page_last 8446
_journal_paper_doi 10.1021/ic300995g
_journal_volume 51
_journal_year 2012
_chemical_formula_moiety 'C142 H104 Fe8 N4 O42, C130 H96 Fe6 N2 O36, 8(C H Cl3), 4(H2 O)'
_chemical_formula_sum 'C280 H216 Cl24 Fe14 N6 O82'
_chemical_formula_weight 6609.29
_chemical_name_systematic
; 
 ? 
;
_space_group_IT_number 2
_symmetry_cell_setting triclinic
_symmetry_space_group_name_Hall '-P 1'
_symmetry_space_group_name_H-M 'P -1'
_atom_sites_solution_hydrogens geom
_atom_sites_solution_primary direct
_atom_sites_solution_secondary difmap
_audit_creation_method SHELXL-97
_cell_angle_alpha 117.5220(10)
_cell_angle_beta 93.717(2)
_cell_angle_gamma 91.867(2)
_cell_formula_units_Z 1
_cell_length_a 20.151(2)
_cell_length_b 20.915(2)
_cell_length_c 22.034(3)
_cell_measurement_reflns_used 5700
_cell_measurement_temperature 100(2)
_cell_measurement_theta_max 22.80
_cell_measurement_theta_min 3.76
_cell_volume 8197.6(16)
_computing_cell_refinement 'Bruker SAINT'
_computing_data_collection 'Bruker APEX 2'
_computing_data_reduction 'Bruker SAINT'
_computing_molecular_graphics 'Bruker SHELXTL'
_computing_publication_material 'Bruker SHELXTL & local programs'
_computing_structure_refinement 'Bruker SHELXTL'
_computing_structure_solution 'Bruker SHELXTL'
_diffrn_ambient_temperature 100(2)
_diffrn_measured_fraction_theta_full 0.964
_diffrn_measured_fraction_theta_max 0.964
_diffrn_measurement_device_type APEXII
_diffrn_measurement_method '0.3 \% \w-scans'
_diffrn_radiation_monochromator 'silicon 111'
_diffrn_radiation_probe x-ray
_diffrn_radiation_type synchrotron
_diffrn_radiation_wavelength 0.78480
_diffrn_reflns_av_R_equivalents 0.0539
_diffrn_reflns_av_sigmaI/netI 0.0883
_diffrn_reflns_limit_h_max 19
_diffrn_reflns_limit_h_min -19
_diffrn_reflns_limit_k_max 20
_diffrn_reflns_limit_k_min -20
_diffrn_reflns_limit_l_max 21
_diffrn_reflns_limit_l_min -21
_diffrn_reflns_number 32703
_diffrn_reflns_theta_full 22.63
_diffrn_reflns_theta_max 22.63
_diffrn_reflns_theta_min 3.60
_diffrn_source 'Daresbury SRS station 16.2SMX'
_exptl_absorpt_coefficient_mu 1.134
_exptl_absorpt_correction_T_max 0.95
_exptl_absorpt_correction_T_min 0.87
_exptl_absorpt_correction_type multi-scan
_exptl_absorpt_process_details sadabs
_exptl_crystal_colour red
_exptl_crystal_density_diffrn 1.339
_exptl_crystal_description block
_exptl_crystal_F_000 3366
_exptl_crystal_size_max 0.12
_exptl_crystal_size_mid 0.10
_exptl_crystal_size_min 0.04
_platon_squeeze_details ' ?'
_refine_diff_density_max 0.798
_refine_diff_density_min -0.798
_refine_diff_density_rms 0.115
_refine_ls_extinction_method none
_refine_ls_goodness_of_fit_ref 1.014
_refine_ls_hydrogen_treatment constr
_refine_ls_matrix_type fullcycle
_refine_ls_number_parameters 1846
_refine_ls_number_reflns 15589
_refine_ls_number_restraints 380
_refine_ls_restrained_S_all 1.011
_refine_ls_R_factor_all 0.1194
_refine_ls_R_factor_gt 0.0815
_refine_ls_shift/su_max 0.000
_refine_ls_shift/su_mean 0.000
_refine_ls_structure_factor_coef Fsqd
_refine_ls_weighting_details 'calc w=1/[\s^2^(Fo^2^)+(0.1715P)^2^+0.0000P] where P=(Fo^2^+2Fc^2^)/3'
_refine_ls_weighting_scheme calc
_refine_ls_wR_factor_gt 0.2221
_refine_ls_wR_factor_ref 0.2591
_reflns_number_gt 9393
_reflns_number_total 15589
_reflns_threshold_expression >2sigma(I)
_cod_data_source_file ic300995g_si_005.cif
_cod_data_source_block cs1142
_cod_original_cell_volume 8197.4(16)
_cod_database_code 4329920

loop_
_symmetry_equiv_pos_as_xyz
'x, y, z'
'-x, -y, -z'

loop_
_atom_site_label
_atom_site_type_symbol
_atom_site_fract_x
_atom_site_fract_y
_atom_site_fract_z
_atom_site_U_iso_or_equiv
_atom_site_adp_type
_atom_site_occupancy
_atom_site_symmetry_multiplicity
_atom_site_calc_flag
_atom_site_refinement_flags
_atom_site_disorder_assembly
_atom_site_disorder_group
Fe1 Fe 0.39976(6) 0.31719(8) 0.88864(7) 0.0401(4) Uani 1 1 d . . .
Fe2 Fe 0.33953(6) 0.42997(8) 0.86597(7) 0.0411(4) Uani 1 1 d . . .
Fe3 Fe 0.26071(6) 0.37039(8) 0.96521(7) 0.0434(4) Uani 1 1 d . . .
Fe4 Fe 0.43282(6) 0.32983(8) 0.74387(7) 0.0453(4) Uani 1 1 d . A .
Fe5 Fe 0.76521(6) 0.94012(8) 0.84600(7) 0.0418(4) Uani 1 1 d . . .
Fe6 Fe 0.85272(6) 1.02585(8) 0.77423(7) 0.0422(4) Uani 1 1 d . . .
Fe7 Fe 0.77641(6) 0.86650(8) 0.67884(7) 0.0432(4) Uani 1 1 d . . .
N1 N 0.4861(4) 0.3901(4) 0.9624(4) 0.039(2) Uani 1 1 d . . .
N2 N 0.5867(4) 0.4821(4) 1.0555(4) 0.039(2) Uani 1 1 d . . .
N3 N 0.7474(4) 0.7701(5) 0.5778(4) 0.055(2) Uani 1 1 d . . .
C1 C 0.4564(6) 0.1760(7) 0.5127(6) 0.070(3) Uani 1 1 d U . .
C2 C 0.4568(6) 0.1273(7) 0.4428(6) 0.081(3) Uani 1 1 d U . .
H2A H 0.4185 0.0960 0.4184 0.097 Uiso 1 1 calc R . .
C3 C 0.5128(6) 0.1247(8) 0.4095(6) 0.083(4) Uani 1 1 d U . .
H3A H 0.5121 0.0930 0.3617 0.100 Uiso 1 1 calc R . .
C4 C 0.5691(6) 0.1667(7) 0.4437(6) 0.072(3) Uani 1 1 d U . .
H4A H 0.6075 0.1634 0.4199 0.087 Uiso 1 1 calc R . .
C5 C 0.5709(6) 0.2140(7) 0.5127(6) 0.071(3) Uani 1 1 d U . .
H5A H 0.6104 0.2435 0.5360 0.085 Uiso 1 1 calc R . .
C6 C 0.5147(5) 0.2192(6) 0.5495(5) 0.055(3) Uani 1 1 d U . .
C7 C 0.5150(6) 0.2688(6) 0.6245(5) 0.053(3) Uani 1 1 d . . .
C8 C 0.5753(5) 0.2862(5) 0.6661(5) 0.040(2) Uani 1 1 d . . .
H8A H 0.6152 0.2708 0.6445 0.048 Uiso 1 1 calc R . .
C9 C 0.5793(5) 0.3253(6) 0.7380(5) 0.048(3) Uani 1 1 d . . .
C10 C 0.6467(5) 0.3396(6) 0.7749(5) 0.048(3) Uani 1 1 d . . .
C11 C 0.6876(5) 0.2809(6) 0.7614(5) 0.056(3) Uani 1 1 d . . .
H11A H 0.6709 0.2332 0.7295 0.067 Uiso 1 1 calc R . .
C12 C 0.7517(5) 0.2924(6) 0.7940(5) 0.057(3) Uani 1 1 d . . .
H12A H 0.7789 0.2533 0.7855 0.068 Uiso 1 1 calc R . .
C13 C 0.7748(5) 0.3650(6) 0.8407(5) 0.047(3) Uani 1 1 d . . .
H13A H 0.8188 0.3742 0.8626 0.056 Uiso 1 1 calc R . .
C14 C 0.7359(5) 0.4224(6) 0.8553(5) 0.046(3) Uani 1 1 d . . .
C15 C 0.6702(5) 0.4087(6) 0.8219(5) 0.046(3) Uani 1 1 d . . .
C16 C 0.6346(8) 0.5018(9) 0.7998(9) 0.120(5) Uani 1 1 d U . .
H16A H 0.6039 0.5406 0.8153 0.180 Uiso 1 1 calc R . .
H16B H 0.6228 0.4683 0.7511 0.180 Uiso 1 1 calc R . .
H16C H 0.6803 0.5227 0.8061 0.180 Uiso 1 1 calc R . .
C17 C 0.7620(5) 0.4976(5) 0.9067(5) 0.039(2) Uani 1 1 d . . .
C18 C 0.8216(4) 0.5219(6) 0.8979(5) 0.038(2) Uani 1 1 d . . .
H18A H 0.8452 0.4894 0.8612 0.046 Uiso 1 1 calc R . .
C19 C 0.8510(5) 0.5916(6) 0.9389(5) 0.045(3) Uani 1 1 d . . .
C20 C 0.9119(5) 0.6189(7) 0.9214(5) 0.052(3) Uani 1 1 d . . .
C21 C 0.9532(5) 0.5706(7) 0.8754(6) 0.061(3) Uani 1 1 d . . .
H21A H 0.9445 0.5202 0.8595 0.073 Uiso 1 1 calc R . .
C22 C 1.0057(6) 0.5941(8) 0.8530(6) 0.080(4) Uani 1 1 d . . .
H22A H 1.0335 0.5605 0.8220 0.096 Uiso 1 1 calc R . .
C23 C 1.0181(6) 0.6691(8) 0.8765(7) 0.083(4) Uani 1 1 d . . .
H23A H 1.0535 0.6858 0.8598 0.099 Uiso 1 1 calc R . .
C24 C 0.9795(6) 0.7184(7) 0.9233(6) 0.062(3) Uani 1 1 d . . .
H24A H 0.9896 0.7687 0.9398 0.074 Uiso 1 1 calc R . .
C25 C 0.9265(5) 0.6952(7) 0.9461(5) 0.050(3) Uani 1 1 d . . .
C26 C 0.4760(5) 0.4293(5) 1.0282(5) 0.040(2) Uani 1 1 d . . .
H26A H 0.4336 0.4252 1.0432 0.048 Uiso 1 1 calc R . .
C27 C 0.5470(5) 0.3951(5) 0.9431(5) 0.039(2) Uani 1 1 d . . .
H27A H 0.5565 0.3649 0.8971 0.046 Uiso 1 1 calc R . .
C28 C 0.5255(5) 0.4752(5) 1.0747(5) 0.041(3) Uani 1 1 d . . .
H28A H 0.5169 0.5029 1.1214 0.050 Uiso 1 1 calc R . .
C29 C 0.5964(5) 0.4443(5) 0.9901(5) 0.038(2) Uani 1 1 d . . .
H29A H 0.6379 0.4507 0.9748 0.045 Uiso 1 1 calc R . .
C30 C 0.3658(5) 0.2973(5) 1.0103(5) 0.046(3) Uani 1 1 d . . .
C31 C 0.3928(6) 0.2775(7) 1.0639(6) 0.072(2) Uani 1 1 d U . .
C32 C 0.4515(6) 0.2503(8) 1.0583(6) 0.088(3) Uani 1 1 d U . .
H32A H 0.4766 0.2432 1.0209 0.106 Uiso 1 1 calc R . .
C33 C 0.4771(6) 0.2314(9) 1.1110(7) 0.097(3) Uani 1 1 d U . .
H33A H 0.5188 0.2105 1.1070 0.116 Uiso 1 1 calc R . .
C34 C 0.4440(6) 0.2426(9) 1.1632(7) 0.096(3) Uani 1 1 d U . .
H34A H 0.4642 0.2364 1.2002 0.115 Uiso 1 1 calc R . .
C35 C 0.3793(6) 0.2636(8) 1.1653(7) 0.091(3) Uani 1 1 d U . .
H35A H 0.3519 0.2639 1.1989 0.109 Uiso 1 1 calc R . .
C36 C 0.3557(6) 0.2844(8) 1.1161(6) 0.086(3) Uani 1 1 d U . .
H36A H 0.3133 0.3036 1.1191 0.103 Uiso 1 1 calc R . .
C37 C 0.2664(6) 0.2325(5) 0.8357(5) 0.045(3) Uani 1 1 d . . .
C38 C 0.2265(5) 0.1697(5) 0.7767(5) 0.049(3) Uani 1 1 d . . .
C39 C 0.1649(5) 0.1466(6) 0.7859(5) 0.049(3) Uani 1 1 d . . .
H39A H 0.1485 0.1685 0.8300 0.059 Uiso 1 1 calc R . .
C40 C 0.1273(6) 0.0922(7) 0.7315(6) 0.070(3) Uani 1 1 d . . .
H40A H 0.0851 0.0753 0.7374 0.084 Uiso 1 1 calc R . .
C41 C 0.1527(6) 0.0615(6) 0.6659(6) 0.072(4) Uani 1 1 d . . .
H41A H 0.1265 0.0242 0.6279 0.086 Uiso 1 1 calc R . .
C42 C 0.2123(6) 0.0837(6) 0.6560(5) 0.058(3) Uani 1 1 d . . .
H42A H 0.2274 0.0626 0.6113 0.069 Uiso 1 1 calc R . .
C43 C 0.2518(5) 0.1372(6) 0.7109(5) 0.053(3) Uani 1 1 d . . .
H43A H 0.2949 0.1521 0.7048 0.064 Uiso 1 1 calc R . .
C44 C 0.2133(5) 0.4792(7) 0.9267(5) 0.051(3) Uani 1 1 d . . .
C45 C 0.1679(5) 0.5416(6) 0.9593(5) 0.047(3) Uani 1 1 d . . .
C46 C 0.1846(5) 0.6093(7) 0.9658(6) 0.065(3) Uani 1 1 d . . .
H46A H 0.2247 0.6176 0.9493 0.078 Uiso 1 1 calc R . .
C47 C 0.1429(6) 0.6654(7) 0.9963(6) 0.069(3) Uani 1 1 d . . .
H47A H 0.1543 0.7114 0.9996 0.083 Uiso 1 1 calc R . .
C48 C 0.0860(6) 0.6543(7) 1.0214(6) 0.069(4) Uani 1 1 d . . .
H48A H 0.0577 0.6926 1.0423 0.083 Uiso 1 1 calc R . .
C49 C 0.0693(5) 0.5862(8) 1.0161(5) 0.065(4) Uani 1 1 d . . .
H49A H 0.0299 0.5789 1.0342 0.078 Uiso 1 1 calc R . .
C50 C 0.1098(5) 0.5290(6) 0.9845(5) 0.052(3) Uani 1 1 d . . .
H50A H 0.0982 0.4826 0.9804 0.063 Uiso 1 1 calc R . .
C51 C 0.4711(5) 0.2105(6) 0.7755(6) 0.052(3) Uani 1 1 d . . .
C52 C 0.5145(4) 0.1490(5) 0.7504(5) 0.043(3) Uani 1 1 d . . .
C53 C 0.5273(5) 0.1131(6) 0.6824(6) 0.063(3) Uani 1 1 d . . .
H53A H 0.5057 0.1261 0.6505 0.075 Uiso 1 1 calc R . .
C54 C 0.5702(6) 0.0591(6) 0.6596(6) 0.068(3) Uani 1 1 d . . .
H54A H 0.5812 0.0376 0.6133 0.082 Uiso 1 1 calc R . .
C55 C 0.5968(5) 0.0367(7) 0.7042(7) 0.069(4) Uani 1 1 d . . .
H55A H 0.6243 -0.0028 0.6881 0.083 Uiso 1 1 calc R . .
C56 C 0.5845(5) 0.0703(6) 0.7722(6) 0.060(3) Uani 1 1 d . . .
H56A H 0.6040 0.0543 0.8028 0.072 Uiso 1 1 calc R . .
C57 C 0.5445(5) 0.1263(6) 0.7958(6) 0.056(3) Uani 1 1 d . . .
H57A H 0.5369 0.1502 0.8431 0.067 Uiso 1 1 calc R . .
C58 C 0.2834(5) 0.3171(6) 0.7251(5) 0.042(3) Uani 1 1 d . . .
C59 C 0.2222(5) 0.2769(6) 0.6783(5) 0.047(3) Uani 1 1 d . . .
C60 C 0.1606(5) 0.2754(6) 0.7045(5) 0.050(3) Uani 1 1 d . . .
H60A H 0.1575 0.3004 0.7527 0.059 Uiso 1 1 calc R . .
C61 C 0.1049(5) 0.2384(5) 0.6614(5) 0.052(3) Uani 1 1 d . . .
H61A H 0.0637 0.2373 0.6797 0.063 Uiso 1 1 calc R . .
C62 C 0.1091(5) 0.2023(6) 0.5906(6) 0.061(3) Uani 1 1 d . . .
H62A H 0.0707 0.1775 0.5602 0.073 Uiso 1 1 calc R . .
C63 C 0.1705(5) 0.2030(6) 0.5645(6) 0.058(3) Uani 1 1 d . . .
H63A H 0.1735 0.1779 0.5163 0.069 Uiso 1 1 calc R . .
C64 C 0.2263(5) 0.2391(6) 0.6074(5) 0.048(3) Uani 1 1 d . . .
H64A H 0.2677 0.2385 0.5890 0.057 Uiso 1 1 calc R . .
C65 C 0.3968(6) 0.4782(7) 0.7687(7) 0.069(3) Uani 1 1 d U A .
C66 C 0.3966(5) 0.5317(5) 0.7436(5) 0.093(2) Uani 1 1 d GU . .
C67 C 0.3642(5) 0.5948(5) 0.7774(5) 0.104(3) Uani 0.50 1 d PGU A 1
H67A H 0.3470 0.6061 0.8201 0.124 Uiso 0.50 1 calc PR A 1
C67B C 0.3763(5) 0.6074(5) 0.7869(4) 0.105(3) Uani 0.50 1 d PGU A 2
H67B H 0.3654 0.6210 0.8324 0.125 Uiso 0.50 1 calc PR A 2
C68 C 0.3571(5) 0.6414(5) 0.7488(6) 0.110(3) Uani 0.50 1 d PGU A 1
H68A H 0.3350 0.6845 0.7718 0.132 Uiso 0.50 1 calc PR A 1
C68B C 0.3730(6) 0.6585(4) 0.7623(6) 0.110(3) Uani 0.50 1 d PGU A 2
H68B H 0.3520 0.7021 0.7868 0.132 Uiso 0.50 1 calc PR A 2
C69 C 0.3824(6) 0.6248(6) 0.6864(6) 0.114(3) Uani 0.50 1 d PGU A 1
H69A H 0.3775 0.6566 0.6668 0.136 Uiso 0.50 1 calc PR A 1
C69B C 0.4010(6) 0.6443(5) 0.7012(6) 0.114(3) Uani 0.50 1 d PGU A 2
H69B H 0.3995 0.6787 0.6844 0.137 Uiso 0.50 1 calc PR A 2
C70 C 0.4147(6) 0.5617(6) 0.6526(4) 0.107(3) Uani 0.50 1 d PGU A 1
H70A H 0.4320 0.5504 0.6099 0.129 Uiso 0.50 1 calc PR A 1
C70B C 0.4314(6) 0.5792(6) 0.6646(5) 0.109(3) Uani 0.50 1 d PGU A 2
H70B H 0.4497 0.5695 0.6228 0.131 Uiso 0.50 1 calc PR A 2
C71 C 0.4219(5) 0.5152(4) 0.6812(5) 0.102(3) Uani 0.50 1 d PGU A 1
H71A H 0.4440 0.4721 0.6582 0.122 Uiso 0.50 1 calc PR A 1
C71B C 0.4347(5) 0.5283(5) 0.6900(5) 0.103(3) Uani 0.50 1 d PGU A 2
H71B H 0.4636 0.4903 0.6705 0.124 Uiso 0.50 1 calc PR A 2
C72 C 0.6116(5) 0.9435(7) 1.0050(6) 0.061(3) Uani 1 1 d . . .
C73 C 0.5641(5) 0.9465(7) 1.0478(6) 0.071(4) Uani 1 1 d . . .
H73A H 0.5219 0.9638 1.0437 0.086 Uiso 1 1 calc R . .
C74 C 0.5782(6) 0.9239(8) 1.0974(6) 0.078(4) Uani 1 1 d . . .
H74A H 0.5466 0.9290 1.1293 0.094 Uiso 1 1 calc R . .
C75 C 0.6381(6) 0.8940(6) 1.1008(6) 0.061(3) Uani 1 1 d . . .
H75A H 0.6452 0.8744 1.1317 0.074 Uiso 1 1 calc R . .
C76 C 0.6859(5) 0.8926(6) 1.0608(5) 0.055(3) Uani 1 1 d . . .
H76A H 0.7277 0.8755 1.0667 0.066 Uiso 1 1 calc R . .
C77 C 0.6762(5) 0.9162(6) 1.0091(5) 0.048(3) Uani 1 1 d . . .
C78 C 0.7290(5) 0.9165(5) 0.9664(5) 0.040(2) Uani 1 1 d . . .
C79 C 0.7944(5) 0.9017(5) 0.9774(5) 0.040(2) Uani 1 1 d . . .
H79A H 0.8026 0.8800 1.0065 0.048 Uiso 1 1 calc R . .
C80 C 0.8478(5) 0.9164(5) 0.9490(5) 0.040(2) Uani 1 1 d . . .
C81 C 0.9185(5) 0.9104(5) 0.9690(5) 0.042(3) Uani 1 1 d . . .
C82 C 0.9667(5) 0.9050(5) 0.9227(5) 0.041(3) Uani 1 1 d . . .
H82A H 0.9518 0.9027 0.8799 0.050 Uiso 1 1 calc R . .
C83 C 1.0324(5) 0.9028(5) 0.9368(5) 0.041(3) Uani 1 1 d . . .
H83A H 1.0630 0.8989 0.9043 0.049 Uiso 1 1 calc R . .
C84 C 1.0553(5) 0.9065(6) 1.0000(5) 0.050(3) Uani 1 1 d . . .
H84A H 1.1017 0.9061 1.0107 0.060 Uiso 1 1 calc R . .
C85 C 1.0108(4) 0.9105(5) 1.0469(4) 0.035(2) Uani 1 1 d . . .
C86 C 0.9424(4) 0.9111(5) 1.0313(5) 0.042(3) Uani 1 1 d . . .
C87 C 0.8991(7) 0.9813(6) 1.1387(6) 0.077(4) Uani 1 1 d . . .
H87A H 0.8666 0.9774 1.1682 0.116 Uiso 1 1 calc R . .
H87B H 0.8872 1.0190 1.1261 0.116 Uiso 1 1 calc R . .
H87C H 0.9437 0.9940 1.1634 0.116 Uiso 1 1 calc R . .
C88 C 1.0407(5) 0.9102(6) 1.1108(5) 0.047(3) Uani 1 1 d . . .
C89 C 1.0156(4) 0.8570(6) 1.1272(5) 0.048(3) Uani 1 1 d . . .
H89A H 0.9755 0.8296 1.1022 0.057 Uiso 1 1 calc R . .
C90 C 1.0461(4) 0.8412(6) 1.1789(5) 0.040(3) Uani 1 1 d . . .
C91 C 1.0275(4) 0.7797(6) 1.1881(5) 0.042(3) Uani 1 1 d . . .
C92 C 0.9692(5) 0.7351(6) 1.1520(5) 0.046(3) Uani 1 1 d . . .
H92A H 0.9402 0.7480 1.1244 0.055 Uiso 1 1 calc R . .
C93 C 0.9544(5) 0.6723(6) 1.1570(5) 0.054(3) Uani 1 1 d . . .
H93A H 0.9159 0.6419 1.1315 0.064 Uiso 1 1 calc R . .
C94 C 0.9949(6) 0.6537(7) 1.1984(6) 0.060(3) Uani 1 1 d . . .
H94A H 0.9846 0.6106 1.2013 0.072 Uiso 1 1 calc R . .
C95 C 1.0500(5) 0.6979(7) 1.2352(5) 0.055(3) Uani 1 1 d . . .
H95A H 1.0779 0.6853 1.2638 0.065 Uiso 1 1 calc R . .
C96 C 1.0658(5) 0.7616(6) 1.2314(5) 0.045(3) Uani 1 1 d . . .
C97 C 0.7885(5) 0.7841(6) 0.7543(7) 0.053(3) Uani 1 1 d . . .
C98 C 0.7991(5) 0.7114(7) 0.7517(6) 0.065(3) Uani 1 1 d . . .
C99 C 0.8165(8) 0.6525(8) 0.6951(8) 0.099(5) Uani 1 1 d . . .
H99A H 0.8223 0.6569 0.6547 0.118 Uiso 1 1 calc R . .
C100 C 0.8264(9) 0.5862(10) 0.6937(9) 0.120(5) Uani 1 1 d U . .
H10A H 0.8402 0.5467 0.6540 0.144 Uiso 1 1 calc R . .
C101 C 0.8151(8) 0.5797(9) 0.7529(9) 0.106(4) Uani 1 1 d U . .
H10B H 0.8182 0.5342 0.7523 0.127 Uiso 1 1 calc R . .
C102 C 0.8001(7) 0.6374(8) 0.8106(8) 0.089(4) Uani 1 1 d U . .
H10C H 0.7950 0.6328 0.8510 0.107 Uiso 1 1 calc R . .
C103 C 0.7918(5) 0.7039(7) 0.8114(6) 0.062(3) Uani 1 1 d . . .
H10D H 0.7812 0.7442 0.8522 0.074 Uiso 1 1 calc R . .
C104 C 0.6474(5) 0.8804(6) 0.7440(6) 0.048(3) Uani 1 1 d . . .
C105 C 0.5737(5) 0.8584(6) 0.7351(5) 0.048(3) Uani 1 1 d . . .
C106 C 0.5487(5) 0.7934(7) 0.6780(6) 0.065(3) Uani 1 1 d . . .
H10E H 0.5772 0.7645 0.6447 0.078 Uiso 1 1 calc R . .
C107 C 0.4812(6) 0.7724(8) 0.6714(6) 0.082(4) Uani 1 1 d U . .
H10F H 0.4638 0.7270 0.6353 0.098 Uiso 1 1 calc R . .
C108 C 0.4381(6) 0.8199(9) 0.7197(7) 0.087(4) Uani 1 1 d U . .
H10G H 0.3914 0.8078 0.7131 0.104 Uiso 1 1 calc R . .
C109 C 0.4636(5) 0.8810(7) 0.7736(6) 0.063(3) Uani 1 1 d . . .
H10H H 0.4347 0.9104 0.8061 0.075 Uiso 1 1 calc R . .
C110 C 0.5299(5) 0.9026(6) 0.7839(6) 0.053(3) Uani 1 1 d . . .
H11B H 0.5467 0.9464 0.8227 0.064 Uiso 1 1 calc R . .
C111 C 0.7530(5) 1.0947(6) 0.8761(5) 0.046(3) Uani 1 1 d . . .
C112 C 0.7079(5) 1.1533(7) 0.9113(5) 0.060(3) Uani 1 1 d U . .
C113 C 0.6590(6) 1.1428(7) 0.9491(6) 0.070(3) Uani 1 1 d U . .
H11C H 0.6551 1.0999 0.9538 0.084 Uiso 1 1 calc R . .
C114 C 0.6170(7) 1.1973(8) 0.9790(7) 0.087(3) Uani 1 1 d U . .
H11D H 0.5824 1.1908 1.0032 0.104 Uiso 1 1 calc R . .
C115 C 0.6234(7) 1.2625(8) 0.9749(7) 0.088(4) Uani 1 1 d U . .
H11E H 0.5948 1.3001 0.9973 0.106 Uiso 1 1 calc R . .
C116 C 0.6719(6) 1.2700(7) 0.9381(7) 0.077(4) Uani 1 1 d . . .
H11F H 0.6775 1.3140 0.9356 0.092 Uiso 1 1 calc R . .
C117 C 0.7114(5) 1.2179(7) 0.9056(6) 0.065(3) Uani 1 1 d . . .
H11G H 0.7428 1.2240 0.8780 0.078 Uiso 1 1 calc R . .
C118 C 0.7631(5) 0.9894(7) 0.6450(5) 0.041(3) Uani 1 1 d . . .
C119 C 0.7316(5) 1.0144(6) 0.5985(5) 0.047(3) Uani 1 1 d . . .
C120 C 0.6970(5) 0.9658(6) 0.5360(5) 0.053(3) Uani 1 1 d . . .
H12B H 0.6945 0.9155 0.5228 0.063 Uiso 1 1 calc R . .
C121 C 0.6657(5) 0.9905(8) 0.4922(6) 0.063(3) Uani 1 1 d . . .
H12C H 0.6436 0.9569 0.4491 0.076 Uiso 1 1 calc R . .
C122 C 0.6672(7) 1.0611(9) 0.5117(7) 0.082(4) Uani 1 1 d . . .
H12D H 0.6442 1.0777 0.4833 0.098 Uiso 1 1 calc R . .
C123 C 0.7022(7) 1.1110(8) 0.5734(7) 0.085(4) Uani 1 1 d . . .
H12E H 0.7037 1.1611 0.5863 0.103 Uiso 1 1 calc R . .
C124 C 0.7352(5) 1.0869(7) 0.6163(6) 0.060(3) Uani 1 1 d . . .
H12F H 0.7600 1.1206 0.6576 0.072 Uiso 1 1 calc R . .
C125 C 0.9196(5) 0.9028(6) 0.6659(5) 0.039(2) Uani 1 1 d . . .
C126 C 0.9801(5) 0.8720(6) 0.6364(5) 0.054(3) Uani 1 1 d . . .
C127 C 1.0422(6) 0.9062(7) 0.6699(7) 0.079(4) Uani 1 1 d . . .
H12G H 1.0445 0.9509 0.7109 0.095 Uiso 1 1 calc R . .
C128 C 1.1008(7) 0.8750(9) 0.6435(8) 0.106(5) Uani 1 1 d U . .
H12H H 1.1427 0.8981 0.6671 0.127 Uiso 1 1 calc R . .
C129 C 1.0983(7) 0.8107(9) 0.5834(8) 0.100(5) Uani 1 1 d U . .
H12I H 1.1388 0.7901 0.5664 0.119 Uiso 1 1 calc R . .
C130 C 1.0390(6) 0.7760(8) 0.5478(7) 0.087(4) Uani 1 1 d . . .
H13B H 1.0380 0.7321 0.5063 0.104 Uiso 1 1 calc R . .
C131 C 0.9791(6) 0.8067(7) 0.5738(6) 0.075(4) Uani 1 1 d . . .
H13C H 0.9376 0.7833 0.5492 0.090 Uiso 1 1 calc R . .
C132 C 0.6869(6) 0.7610(7) 0.5453(6) 0.076(3) Uani 1 1 d U . .
H13D H 0.6580 0.7994 0.5621 0.091 Uiso 1 1 calc R . .
C133 C 0.6650(7) 0.6954(8) 0.4865(6) 0.085(4) Uani 1 1 d U . .
H13E H 0.6214 0.6895 0.4646 0.102 Uiso 1 1 calc R . .
C134 C 0.7059(8) 0.6416(9) 0.4618(7) 0.096(4) Uani 1 1 d U . .
H13F H 0.6914 0.5978 0.4220 0.115 Uiso 1 1 calc R . .
C135 C 0.7684(7) 0.6494(8) 0.4936(7) 0.087(4) Uani 1 1 d U . .
H13G H 0.7974 0.6111 0.4770 0.104 Uiso 1 1 calc R . .
C136 C 0.7888(6) 0.7166(6) 0.5524(6) 0.062(3) Uani 1 1 d . . .
H13H H 0.8326 0.7238 0.5741 0.075 Uiso 1 1 calc R . .
C137 C 0.9089(6) 1.0635(7) 0.5791(6) 0.076(4) Uani 1 1 d . . .
H137 H 0.8751 1.0827 0.6134 0.091 Uiso 1 1 calc R . .
C138 C 0.2020(6) 0.5048(7) 0.7669(6) 0.077(4) Uani 1 1 d . . .
H138 H 0.2396 0.5086 0.8006 0.092 Uiso 1 1 calc R . .
C139 C 0.2607(9) 0.8644(11) 0.9185(10) 0.134(6) Uani 1 1 d U . .
H139 H 0.2702 0.8932 0.9695 0.161 Uiso 1 1 calc R . .
C140 C 0.2936(6) 0.9709(7) 0.7033(6) 0.084(4) Uani 1 1 d . . .
H140 H 0.2635 1.0111 0.7144 0.101 Uiso 1 1 calc R . .
O1 O 0.3989(4) 0.1775(5) 0.5425(4) 0.087(3) Uani 1 1 d . . .
H1 H 0.4041 0.2083 0.5841 0.130 Uiso 1 1 calc R . .
O2 O 0.4579(3) 0.2860(4) 0.6460(3) 0.0521(18) Uani 1 1 d . . .
O3 O 0.5312(3) 0.3499(4) 0.7731(3) 0.0485(18) Uani 1 1 d . . .
O4 O 0.6300(3) 0.4654(3) 0.8376(3) 0.0501(17) Uani 1 1 d . . .
O5 O 0.7235(3) 0.5320(3) 0.9534(3) 0.0499(18) Uani 1 1 d . . .
O6 O 0.8229(3) 0.6406(4) 0.9912(3) 0.0515(18) Uani 1 1 d . . .
O7 O 0.8920(3) 0.7453(4) 0.9911(4) 0.069(2) Uani 1 1 d . . .
H7 H 0.8610 0.7255 1.0016 0.104 Uiso 1 1 calc R . .
O8 O 0.3996(3) 0.2843(3) 0.9606(3) 0.0454(17) Uani 1 1 d . . .
O9 O 0.3098(3) 0.3268(4) 1.0194(3) 0.0499(18) Uani 1 1 d . . .
O10 O 0.3277(3) 0.2410(3) 0.8288(3) 0.0459(17) Uani 1 1 d . . .
O11 O 0.2351(3) 0.2724(3) 0.8864(3) 0.0465(17) Uani 1 1 d . . .
O12 O 0.2674(3) 0.4969(3) 0.9083(3) 0.0440(16) Uani 1 1 d . . .
O13 O 0.1990(3) 0.4200(3) 0.9248(3) 0.0499(17) Uani 1 1 d . . .
O14 O 0.3357(3) 0.3882(3) 0.9291(3) 0.0369(15) Uani 1 1 d . . .
O15 O 0.4122(3) 0.3673(3) 0.8340(3) 0.0419(16) Uani 1 1 d . . .
O16 O 0.4664(3) 0.2459(3) 0.8404(3) 0.0419(16) Uani 1 1 d . . .
O17 O 0.4420(3) 0.2285(4) 0.7326(3) 0.0511(18) Uani 1 1 d . . .
O18 O 0.2743(3) 0.3605(3) 0.7873(3) 0.0456(17) Uani 1 1 d . . .
O19 O 0.3379(3) 0.3034(4) 0.7003(3) 0.0526(19) Uani 1 1 d . . .
O20 O 0.3571(3) 0.4854(4) 0.8127(3) 0.0485(17) Uani 1 1 d . . .
O21 O 0.4321(3) 0.4269(4) 0.7407(3) 0.0519(18) Uani 1 1 d . . .
O22 O 0.5966(3) 0.9659(4) 0.9575(4) 0.072(2) Uani 1 1 d . . .
H22 H 0.6294 0.9617 0.9346 0.107 Uiso 1 1 calc R . .
O23 O 0.7121(3) 0.9372(3) 0.9210(3) 0.0429(16) Uani 1 1 d . . .
O24 O 0.8425(3) 0.9405(4) 0.9046(3) 0.0464(17) Uani 1 1 d . . .
O25 O 0.8990(3) 0.9137(4) 1.0779(3) 0.0505(18) Uani 1 1 d . . .
O26 O 1.0904(3) 0.9556(3) 1.1422(3) 0.0430(16) Uani 1 1 d . . .
O27 O 1.0957(3) 0.8858(4) 1.2212(3) 0.0464(17) Uani 1 1 d . . .
O28 O 1.1204(3) 0.8027(4) 1.2715(3) 0.0507(18) Uani 1 1 d . . .
H28 H 1.1263 0.8392 1.2653 0.076 Uiso 1 1 calc R . .
O29 O 0.8027(3) 0.9417(3) 0.7677(3) 0.0429(16) Uani 1 1 d . . .
O30 O 0.7622(3) 0.8314(3) 0.8046(3) 0.0483(17) Uani 1 1 d . . .
O31 O 0.8062(3) 0.7887(4) 0.7010(3) 0.0514(18) Uani 1 1 d . . .
O32 O 0.6692(3) 0.9305(4) 0.8029(3) 0.0459(17) Uani 1 1 d . . .
O33 O 0.6811(3) 0.8491(4) 0.6941(3) 0.0501(18) Uani 1 1 d . . .
O34 O 0.7564(3) 1.0468(4) 0.8967(3) 0.0514(18) Uani 1 1 d . . .
O35 O 0.7855(3) 1.0970(3) 0.8295(3) 0.0459(17) Uani 1 1 d . . .
O36 O 0.8068(3) 1.0287(3) 0.6900(3) 0.0419(16) Uani 1 1 d . . .
O37 O 0.7416(3) 0.9262(4) 0.6353(3) 0.0483(17) Uani 1 1 d . . .
O38 O 0.9235(3) 0.9648(4) 0.7161(3) 0.0536(18) Uani 1 1 d . . .
O39 O 0.8650(3) 0.8651(3) 0.6394(3) 0.0468(17) Uani 1 1 d . . .
Cl1 Cl 0.98724(15) 1.0784(2) 0.62284(17) 0.0886(11) Uani 1 1 d . . .
Cl2 Cl 0.88762(17) 0.9729(2) 0.52493(18) 0.1036(13) Uani 1 1 d . . .
Cl3 Cl 0.9078(2) 1.1120(3) 0.5303(2) 0.1324(15) Uani 1 1 d . . .
Cl4 Cl 0.13598(16) 0.4588(2) 0.77638(18) 0.0880(10) Uani 1 1 d . . .
Cl5 Cl 0.22924(19) 0.4593(2) 0.68351(18) 0.1058(12) Uani 1 1 d . . .
Cl6 Cl 0.1830(2) 0.5940(2) 0.7848(2) 0.1123(13) Uani 1 1 d . . .
Cl7 Cl 0.2251(3) 0.7791(3) 0.9036(3) 0.183(2) Uani 1 1 d . . .
Cl8 Cl 0.2121(3) 0.9081(3) 0.8968(4) 0.174(2) Uani 1 1 d . . .
Cl9 Cl 0.3389(2) 0.8557(3) 0.8848(3) 0.155(2) Uani 1 1 d . . .
Cl10 Cl 0.37466(16) 1.0060(2) 0.7102(2) 0.0991(12) Uani 1 1 d . . .
Cl11 Cl 0.28416(19) 0.9378(2) 0.7626(2) 0.1115(13) Uani 1 1 d . . .
Cl12 Cl 0.26935(19) 0.9046(3) 0.6200(2) 0.1295(17) Uani 1 1 d . . .
O1W O 0.0639(5) 0.3631(5) 0.5990(5) 0.111(3) Uani 1 1 d U . .
O2W O -0.0296(4) 0.7783(5) 0.7374(5) 0.108(3) Uani 1 1 d U . .

loop_
_atom_site_aniso_label
_atom_site_aniso_U_11
_atom_site_aniso_U_22
_atom_site_aniso_U_33
_atom_site_aniso_U_23
_atom_site_aniso_U_13
_atom_site_aniso_U_12
Fe1 0.0328(8) 0.0521(10) 0.0348(8) 0.0199(7) 0.0004(6) 0.0027(7)
Fe2 0.0296(8) 0.0554(10) 0.0381(8) 0.0225(7) -0.0022(6) 0.0008(7)
Fe3 0.0327(8) 0.0526(10) 0.0419(9) 0.0196(7) 0.0029(7) 0.0018(7)
Fe4 0.0298(8) 0.0672(11) 0.0357(8) 0.0218(8) -0.0013(6) 0.0019(7)
Fe5 0.0299(8) 0.0647(10) 0.0384(8) 0.0315(8) -0.0059(6) 0.0023(7)
Fe6 0.0321(8) 0.0636(10) 0.0390(8) 0.0325(8) -0.0074(7) -0.0020(7)
Fe7 0.0342(8) 0.0613(10) 0.0391(8) 0.0289(8) -0.0046(7) -0.0015(7)
N1 0.040(5) 0.038(5) 0.042(6) 0.021(4) -0.003(4) 0.009(4)
N2 0.034(5) 0.039(5) 0.048(6) 0.024(5) 0.003(4) 0.005(4)
N3 0.046(6) 0.074(7) 0.040(5) 0.027(5) -0.013(5) -0.015(5)
C1 0.056(5) 0.099(8) 0.042(5) 0.023(5) 0.003(4) 0.002(5)
C2 0.075(6) 0.096(8) 0.049(5) 0.014(5) 0.002(5) 0.008(6)
C3 0.074(6) 0.122(9) 0.041(6) 0.026(6) 0.003(4) 0.029(6)
C4 0.069(6) 0.112(9) 0.050(5) 0.047(5) 0.012(5) 0.027(5)
C5 0.052(5) 0.115(9) 0.049(5) 0.041(5) 0.005(4) 0.010(5)
C6 0.042(5) 0.074(7) 0.048(5) 0.028(5) 0.002(3) 0.016(4)
C7 0.059(8) 0.063(8) 0.043(7) 0.031(6) 0.000(6) -0.003(6)
C8 0.039(6) 0.047(6) 0.030(6) 0.015(5) 0.000(5) -0.006(5)
C9 0.030(6) 0.063(7) 0.047(7) 0.025(6) -0.012(6) -0.014(5)
C10 0.038(6) 0.056(8) 0.043(7) 0.018(6) -0.002(5) 0.007(6)
C11 0.041(7) 0.059(8) 0.043(6) 0.006(6) -0.011(5) -0.009(6)
C12 0.047(7) 0.058(8) 0.056(7) 0.019(6) -0.004(6) 0.010(6)
C13 0.024(5) 0.068(8) 0.047(7) 0.025(6) -0.001(5) 0.013(6)
C14 0.029(6) 0.077(9) 0.034(6) 0.027(6) 0.004(5) 0.000(6)
C15 0.042(7) 0.069(8) 0.027(6) 0.021(6) 0.010(5) 0.005(6)
C16 0.123(7) 0.118(7) 0.122(7) 0.058(5) 0.016(5) 0.020(5)
C17 0.036(6) 0.044(7) 0.034(6) 0.015(5) -0.006(5) 0.003(5)
C18 0.026(6) 0.049(7) 0.032(6) 0.013(5) 0.000(5) 0.003(5)
C19 0.040(6) 0.065(8) 0.040(6) 0.031(6) 0.007(6) 0.014(6)
C20 0.036(6) 0.072(9) 0.052(7) 0.032(6) 0.005(6) -0.003(6)
C21 0.036(6) 0.076(9) 0.065(8) 0.027(7) 0.016(6) -0.001(6)
C22 0.058(8) 0.084(11) 0.082(9) 0.024(8) 0.021(7) 0.001(7)
C23 0.078(9) 0.088(11) 0.090(10) 0.046(9) 0.031(8) -0.015(8)
C24 0.062(8) 0.066(8) 0.065(8) 0.037(7) 0.011(7) -0.004(7)
C25 0.043(7) 0.073(9) 0.047(7) 0.038(7) 0.014(6) 0.008(6)
C26 0.032(6) 0.050(7) 0.042(7) 0.024(6) 0.000(5) 0.000(5)
C27 0.031(6) 0.048(7) 0.041(6) 0.024(5) 0.005(5) 0.005(5)
C28 0.031(6) 0.052(7) 0.041(6) 0.021(5) 0.002(5) 0.004(5)
C29 0.031(6) 0.044(6) 0.033(6) 0.014(5) 0.002(5) 0.006(5)
C30 0.041(7) 0.050(7) 0.040(7) 0.016(5) -0.002(6) -0.006(6)
C31 0.057(5) 0.121(7) 0.066(5) 0.066(5) 0.015(4) 0.019(5)
C32 0.062(5) 0.156(7) 0.075(5) 0.076(5) 0.014(4) 0.031(5)
C33 0.072(5) 0.168(7) 0.088(6) 0.088(6) 0.017(4) 0.039(5)
C34 0.079(5) 0.161(7) 0.087(6) 0.089(6) 0.018(4) 0.029(5)
C35 0.077(5) 0.154(7) 0.081(5) 0.086(5) 0.021(4) 0.024(5)
C36 0.069(5) 0.148(7) 0.072(5) 0.075(5) 0.019(4) 0.025(5)
C37 0.055(8) 0.045(7) 0.036(7) 0.019(6) 0.003(6) 0.010(6)
C38 0.052(7) 0.044(7) 0.047(7) 0.019(6) -0.002(6) 0.003(6)
C39 0.037(6) 0.060(7) 0.045(7) 0.022(6) -0.004(5) -0.007(6)
C40 0.056(7) 0.068(8) 0.064(9) 0.016(7) -0.005(7) -0.007(7)
C41 0.059(9) 0.058(8) 0.068(9) 0.008(7) -0.022(7) -0.004(7)
C42 0.045(7) 0.066(8) 0.045(7) 0.013(6) -0.005(6) -0.001(6)
C43 0.031(6) 0.077(8) 0.050(7) 0.028(7) 0.001(6) 0.014(6)
C44 0.025(6) 0.084(10) 0.039(6) 0.023(7) 0.002(5) 0.017(7)
C45 0.032(6) 0.065(8) 0.039(6) 0.021(6) -0.004(5) 0.006(6)
C46 0.046(7) 0.083(10) 0.068(8) 0.036(7) 0.005(6) 0.005(7)
C47 0.050(7) 0.062(8) 0.095(9) 0.034(7) 0.019(7) 0.008(7)
C48 0.070(9) 0.060(9) 0.072(9) 0.026(7) -0.003(7) 0.014(7)
C49 0.035(6) 0.119(12) 0.042(7) 0.038(7) 0.005(5) 0.015(8)
C50 0.028(6) 0.084(9) 0.051(7) 0.037(6) 0.000(5) 0.006(6)
C51 0.030(6) 0.071(8) 0.044(8) 0.018(7) 0.008(6) -0.002(6)
C52 0.035(6) 0.045(7) 0.045(7) 0.018(6) 0.010(5) 0.009(5)
C53 0.065(8) 0.068(8) 0.047(8) 0.020(6) 0.012(6) 0.006(7)
C54 0.076(8) 0.063(8) 0.052(8) 0.014(7) 0.015(7) 0.023(7)
C55 0.052(7) 0.080(9) 0.067(9) 0.025(8) 0.013(7) 0.025(6)
C56 0.047(7) 0.053(7) 0.066(9) 0.016(6) 0.002(6) 0.016(6)
C57 0.052(7) 0.062(8) 0.054(7) 0.028(6) 0.008(6) -0.006(6)
C58 0.032(7) 0.053(7) 0.042(7) 0.024(6) -0.009(6) -0.003(5)
C59 0.035(6) 0.063(7) 0.047(7) 0.030(6) 0.004(5) 0.006(5)
C60 0.035(6) 0.067(8) 0.042(6) 0.021(6) 0.009(6) 0.002(6)
C61 0.040(7) 0.051(7) 0.055(8) 0.016(6) 0.003(6) -0.004(5)
C62 0.043(7) 0.075(8) 0.046(8) 0.014(6) -0.009(6) -0.010(6)
C63 0.056(8) 0.064(8) 0.046(7) 0.021(6) -0.003(6) -0.003(6)
C64 0.041(6) 0.064(7) 0.043(7) 0.030(6) 0.001(6) -0.007(6)
C65 0.057(6) 0.088(6) 0.083(7) 0.055(5) 0.022(6) 0.015(6)
C66 0.100(5) 0.093(5) 0.118(6) 0.071(4) 0.042(4) 0.015(4)
C67 0.115(6) 0.091(6) 0.135(6) 0.073(5) 0.042(5) 0.022(5)
C67B 0.115(6) 0.093(6) 0.134(6) 0.073(5) 0.042(5) 0.022(5)
C68 0.125(6) 0.095(6) 0.142(6) 0.078(5) 0.045(5) 0.020(5)
C68B 0.125(6) 0.095(6) 0.142(6) 0.077(5) 0.045(5) 0.020(5)
C69 0.131(7) 0.101(6) 0.143(6) 0.080(5) 0.046(5) 0.017(5)
C69B 0.131(7) 0.101(6) 0.143(7) 0.080(5) 0.046(5) 0.016(5)
C70 0.128(6) 0.099(6) 0.135(6) 0.084(5) 0.049(5) 0.015(5)
C70B 0.129(6) 0.101(6) 0.136(6) 0.083(5) 0.049(5) 0.015(5)
C71 0.118(7) 0.100(6) 0.127(6) 0.082(5) 0.051(5) 0.012(5)
C71B 0.118(6) 0.101(6) 0.128(6) 0.080(5) 0.050(5) 0.014(5)
C72 0.035(7) 0.093(9) 0.075(8) 0.057(8) -0.003(6) -0.002(6)
C73 0.042(7) 0.107(11) 0.080(9) 0.052(8) 0.028(7) 0.025(7)
C74 0.059(8) 0.128(12) 0.069(9) 0.060(9) 0.024(7) 0.002(8)
C75 0.061(8) 0.080(9) 0.060(8) 0.045(7) 0.013(7) 0.013(7)
C76 0.047(7) 0.074(8) 0.057(7) 0.043(6) 0.000(6) -0.008(6)
C77 0.048(7) 0.057(7) 0.040(6) 0.026(6) -0.007(5) 0.002(5)
C78 0.035(6) 0.052(7) 0.036(6) 0.025(5) 0.000(5) -0.011(5)
C79 0.039(6) 0.053(7) 0.041(6) 0.034(5) -0.008(5) -0.005(5)
C80 0.038(6) 0.046(7) 0.035(6) 0.018(5) 0.002(5) 0.003(5)
C81 0.041(6) 0.053(7) 0.035(6) 0.024(5) -0.008(5) 0.007(5)
C82 0.040(7) 0.056(7) 0.038(6) 0.032(5) -0.003(5) 0.002(5)
C83 0.031(6) 0.059(7) 0.033(6) 0.023(5) -0.002(5) 0.002(5)
C84 0.031(6) 0.067(8) 0.054(7) 0.032(6) -0.009(6) -0.004(5)
C85 0.041(6) 0.037(6) 0.032(6) 0.020(5) 0.001(5) 0.011(5)
C86 0.025(6) 0.060(7) 0.042(6) 0.025(5) 0.005(5) 0.007(5)
C87 0.114(10) 0.070(9) 0.064(8) 0.037(8) 0.051(8) 0.037(8)
C88 0.033(6) 0.077(9) 0.039(6) 0.033(6) 0.000(5) 0.021(6)
C89 0.024(5) 0.076(8) 0.049(7) 0.037(6) -0.012(5) -0.010(5)
C90 0.030(6) 0.057(7) 0.036(6) 0.023(6) 0.002(5) 0.001(5)
C91 0.026(6) 0.064(7) 0.041(6) 0.029(6) 0.012(5) 0.011(6)
C92 0.034(6) 0.064(8) 0.043(6) 0.028(6) 0.000(5) 0.008(6)
C93 0.046(7) 0.066(8) 0.044(7) 0.023(6) 0.000(5) -0.003(6)
C94 0.054(8) 0.072(8) 0.064(8) 0.040(7) 0.008(7) -0.004(7)
C95 0.043(7) 0.073(8) 0.064(8) 0.045(7) 0.008(6) 0.013(6)
C96 0.027(6) 0.072(8) 0.045(6) 0.036(6) 0.003(5) 0.001(6)
C97 0.025(6) 0.062(9) 0.085(10) 0.050(8) -0.029(6) -0.020(6)
C98 0.052(7) 0.088(10) 0.061(8) 0.041(8) 0.001(6) 0.008(7)
C99 0.148(14) 0.086(11) 0.086(11) 0.058(9) 0.020(10) 0.036(10)
C100 0.156(12) 0.114(11) 0.110(10) 0.063(9) 0.030(10) 0.060(10)
C101 0.125(10) 0.091(9) 0.127(10) 0.073(7) 0.010(9) 0.014(8)
C102 0.096(9) 0.110(11) 0.100(9) 0.083(8) 0.003(8) 0.016(8)
C103 0.057(7) 0.068(9) 0.074(9) 0.045(7) -0.006(6) 0.000(6)
C104 0.032(7) 0.066(8) 0.053(8) 0.036(7) -0.020(6) -0.009(6)
C105 0.039(7) 0.074(8) 0.044(7) 0.042(6) -0.008(6) -0.012(6)
C106 0.053(8) 0.083(9) 0.057(8) 0.033(7) -0.005(6) -0.006(7)
C107 0.059(8) 0.119(11) 0.059(8) 0.041(7) -0.016(5) -0.044(7)
C108 0.053(8) 0.151(13) 0.068(9) 0.065(9) -0.011(6) -0.024(7)
C109 0.042(8) 0.088(9) 0.064(8) 0.042(8) -0.004(6) 0.002(7)
C110 0.041(7) 0.076(8) 0.058(7) 0.047(7) -0.018(6) -0.015(6)
C111 0.032(6) 0.066(8) 0.039(7) 0.028(6) -0.017(5) -0.001(6)
C112 0.044(6) 0.098(9) 0.043(6) 0.037(6) -0.003(4) 0.006(6)
C113 0.079(7) 0.086(7) 0.071(7) 0.054(6) 0.027(5) 0.023(5)
C114 0.086(8) 0.108(8) 0.090(8) 0.060(7) 0.043(6) 0.034(6)
C115 0.087(9) 0.094(8) 0.098(9) 0.051(8) 0.033(8) 0.043(8)
C116 0.061(8) 0.090(10) 0.104(10) 0.060(8) 0.034(8) 0.031(8)
C117 0.043(7) 0.094(10) 0.092(9) 0.071(8) 0.016(7) 0.017(7)
C118 0.032(6) 0.073(9) 0.037(6) 0.042(7) -0.001(5) 0.009(6)
C119 0.035(6) 0.059(8) 0.050(7) 0.029(6) -0.001(5) 0.004(6)
C120 0.032(6) 0.074(8) 0.053(7) 0.031(7) -0.002(6) 0.005(6)
C121 0.058(7) 0.084(10) 0.046(7) 0.030(7) -0.011(6) 0.005(7)
C122 0.100(10) 0.105(12) 0.065(9) 0.060(9) -0.004(8) 0.030(10)
C123 0.094(10) 0.081(10) 0.080(10) 0.036(9) 0.006(9) 0.019(8)
C124 0.065(8) 0.078(10) 0.051(7) 0.042(7) -0.005(6) 0.016(7)
C125 0.026(6) 0.057(8) 0.043(7) 0.033(6) -0.011(5) -0.005(6)
C126 0.038(7) 0.078(9) 0.052(7) 0.035(7) -0.001(6) 0.007(6)
C127 0.047(8) 0.091(10) 0.078(9) 0.024(7) -0.003(7) 0.001(7)
C128 0.050(8) 0.136(12) 0.111(11) 0.039(8) 0.014(8) 0.024(8)
C129 0.046(8) 0.125(11) 0.113(11) 0.042(7) 0.009(8) 0.023(8)
C130 0.066(9) 0.097(11) 0.099(10) 0.043(9) 0.037(8) 0.033(8)
C131 0.047(7) 0.097(10) 0.068(9) 0.029(8) 0.005(6) 0.003(7)
C132 0.068(8) 0.103(8) 0.051(7) 0.034(5) -0.008(6) -0.018(6)
C133 0.078(8) 0.113(9) 0.052(7) 0.032(6) -0.006(6) -0.021(6)
C134 0.104(9) 0.103(8) 0.064(8) 0.026(7) 0.001(6) -0.016(7)
C135 0.108(8) 0.091(10) 0.065(8) 0.038(8) 0.020(7) 0.020(8)
C136 0.064(8) 0.052(8) 0.063(8) 0.020(7) 0.010(6) 0.001(7)
C137 0.070(8) 0.087(10) 0.070(8) 0.035(7) 0.010(7) 0.008(7)
C138 0.075(8) 0.081(9) 0.067(8) 0.027(7) 0.003(7) 0.024(7)
C139 0.134(8) 0.138(8) 0.140(7) 0.072(5) 0.008(5) 0.010(5)
C140 0.074(9) 0.101(11) 0.072(9) 0.038(8) -0.006(7) 0.012(8)
O1 0.066(5) 0.116(7) 0.051(5) 0.019(5) 0.000(4) -0.027(5)
O2 0.029(4) 0.087(5) 0.039(4) 0.028(4) 0.002(3) 0.002(3)
O3 0.028(3) 0.067(5) 0.041(4) 0.016(3) 0.006(3) 0.007(3)
O4 0.047(4) 0.051(4) 0.057(4) 0.029(4) 0.002(3) 0.010(3)
O5 0.045(4) 0.048(4) 0.048(4) 0.014(3) 0.013(3) 0.005(3)
O6 0.042(4) 0.066(5) 0.051(4) 0.031(4) 0.004(3) -0.001(3)
O7 0.053(4) 0.080(6) 0.076(5) 0.037(4) 0.010(4) 0.000(4)
O8 0.046(4) 0.054(4) 0.034(4) 0.018(3) 0.008(3) 0.009(3)
O9 0.043(4) 0.067(5) 0.049(4) 0.034(4) 0.008(3) 0.008(3)
O10 0.033(4) 0.059(4) 0.050(4) 0.029(4) 0.003(3) 0.003(3)
O11 0.045(4) 0.043(4) 0.048(4) 0.020(3) 0.002(3) -0.004(3)
O12 0.034(4) 0.051(4) 0.041(4) 0.017(3) 0.001(3) 0.006(3)
O13 0.041(4) 0.049(4) 0.063(4) 0.032(4) -0.005(3) -0.009(3)
O14 0.035(3) 0.044(4) 0.034(3) 0.021(3) -0.003(3) -0.006(3)
O15 0.033(3) 0.056(4) 0.036(4) 0.023(3) -0.001(3) -0.004(3)
O16 0.042(4) 0.048(4) 0.040(4) 0.023(3) 0.004(3) 0.009(3)
O17 0.046(4) 0.067(5) 0.036(4) 0.021(3) -0.005(3) 0.004(3)
O18 0.033(4) 0.053(4) 0.043(4) 0.016(3) 0.000(3) 0.004(3)
O19 0.032(4) 0.091(5) 0.034(4) 0.030(4) -0.002(3) -0.006(3)
O20 0.036(4) 0.066(5) 0.051(4) 0.036(4) -0.006(3) 0.001(3)
O21 0.048(4) 0.064(5) 0.051(4) 0.033(4) 0.007(3) 0.000(3)
O22 0.045(4) 0.123(7) 0.090(6) 0.085(5) 0.011(4) 0.022(4)
O23 0.032(3) 0.061(4) 0.047(4) 0.036(4) -0.003(3) 0.004(3)
O24 0.027(3) 0.079(5) 0.049(4) 0.045(4) -0.004(3) 0.003(3)
O25 0.029(3) 0.087(5) 0.043(4) 0.037(4) -0.002(3) 0.002(3)
O26 0.033(3) 0.057(4) 0.046(4) 0.034(3) -0.021(3) -0.016(3)
O27 0.036(4) 0.069(5) 0.041(4) 0.034(4) -0.011(3) -0.006(3)
O28 0.037(4) 0.069(5) 0.059(4) 0.041(4) -0.003(3) 0.005(3)
O29 0.031(3) 0.061(5) 0.043(4) 0.031(3) -0.004(3) -0.002(3)
O30 0.051(4) 0.053(4) 0.040(4) 0.021(3) -0.002(3) 0.011(3)
O31 0.051(4) 0.073(5) 0.050(4) 0.046(4) 0.004(3) 0.006(4)
O32 0.034(4) 0.066(5) 0.046(4) 0.034(4) -0.008(3) 0.008(3)
O33 0.032(4) 0.080(5) 0.042(4) 0.033(4) -0.005(3) -0.001(3)
O34 0.039(4) 0.081(5) 0.039(4) 0.033(4) -0.007(3) 0.007(3)
O35 0.042(4) 0.061(5) 0.044(4) 0.032(4) -0.002(3) 0.002(3)
O36 0.038(4) 0.057(4) 0.036(4) 0.030(3) -0.017(3) -0.006(3)
O37 0.041(4) 0.072(5) 0.036(4) 0.031(4) -0.014(3) 0.000(3)
O38 0.039(4) 0.067(5) 0.053(4) 0.027(4) -0.003(3) -0.002(3)
O39 0.038(4) 0.061(5) 0.041(4) 0.024(3) -0.003(3) 0.008(3)
Cl1 0.0547(19) 0.118(3) 0.078(2) 0.035(2) -0.0006(16) -0.0029(18)
Cl2 0.082(2) 0.102(3) 0.081(2) 0.005(2) 0.0151(19) -0.011(2)
Cl3 0.149(4) 0.152(4) 0.120(3) 0.086(3) -0.003(3) 0.011(3)
Cl4 0.078(2) 0.094(3) 0.087(2) 0.038(2) 0.0042(19) 0.0121(19)
Cl5 0.099(3) 0.126(3) 0.074(2) 0.030(2) 0.011(2) 0.013(2)
Cl6 0.110(3) 0.093(3) 0.144(4) 0.060(3) 0.036(3) 0.025(2)
Cl7 0.228(6) 0.163(5) 0.170(5) 0.097(4) -0.032(5) -0.044(5)
Cl8 0.122(4) 0.151(5) 0.264(7) 0.105(5) 0.044(4) 0.014(3)
Cl9 0.113(3) 0.200(5) 0.205(5) 0.134(5) 0.038(4) 0.027(3)
Cl10 0.067(2) 0.126(3) 0.109(3) 0.058(2) 0.014(2) 0.005(2)
Cl11 0.090(3) 0.144(4) 0.127(3) 0.088(3) -0.006(2) -0.007(2)
Cl12 0.079(3) 0.181(5) 0.093(3) 0.034(3) 0.010(2) -0.004(3)
O1W 0.102(6) 0.097(6) 0.102(6) 0.024(5) -0.038(5) 0.007(5)
O2W 0.089(6) 0.126(7) 0.113(6) 0.057(5) 0.019(5) 0.000(5)

loop_
_atom_type_symbol
_atom_type_description
_atom_type_scat_dispersion_real
_atom_type_scat_dispersion_imag
_atom_type_scat_source
C C -0.0020 0.0020 'WCROMER Program in WinGX L.Kissel & R.H.Pratt Acta Cryst A46 170 1990'
H H 0.0000 0.0000 'WCROMER Program in WinGX L.Kissel & R.H.Pratt Acta Cryst A46 170 1990'
N N -0.0031 0.0041 'WCROMER Program in WinGX L.Kissel & R.H.Pratt Acta Cryst A46 170 1990'
O O -0.0041 0.0076 'WCROMER Program in WinGX L.Kissel & R.H.Pratt Acta Cryst A46 170 1990'
Fe Fe 0.2037 1.0158 'WCROMER Program in WinGX L.Kissel & R.H.Pratt Acta Cryst A46 170 1990'
Cl Cl 0.1433 0.1944 'WCROMER Program in WinGX L.Kissel & R.H.Pratt Acta Cryst A46 170 1990'

loop_
_geom_angle_atom_site_label_1
_geom_angle_atom_site_label_2
_geom_angle_atom_site_label_3
_geom_angle
_geom_angle_site_symmetry_1
_geom_angle_site_symmetry_3
O14 Fe1 O15 82.8(2) . .
O14 Fe1 O8 94.6(3) . .
O15 Fe1 O8 167.3(3) . .
O14 Fe1 O16 175.2(3) . .
O15 Fe1 O16 92.6(3) . .
O8 Fe1 O16 90.2(3) . .
O14 Fe1 O10 91.9(2) . .
O15 Fe1 O10 100.6(3) . .
O8 Fe1 O10 91.8(3) . .
O16 Fe1 O10 87.9(3) . .
O14 Fe1 N1 93.4(3) . .
O15 Fe1 N1 87.7(3) . .
O8 Fe1 N1 80.1(3) . .
O16 Fe1 N1 87.5(3) . .
O10 Fe1 N1 170.6(3) . .
O14 Fe1 Fe2 41.85(17) . .
O15 Fe1 Fe2 41.38(17) . .
O8 Fe1 Fe2 136.18(19) . .
O16 Fe1 Fe2 133.40(19) . .
O10 Fe1 Fe2 93.61(19) . .
N1 Fe1 Fe2 95.49(19) . .
O15 Fe2 O14 82.2(2) . .
O15 Fe2 O12 174.5(3) . .
O14 Fe2 O12 93.5(3) . .
O15 Fe2 O18 93.0(2) . .
O14 Fe2 O18 100.7(3) . .
O12 Fe2 O18 91.2(2) . .
O15 Fe2 O20 96.1(3) . .
O14 Fe2 O20 169.7(3) . .
O12 Fe2 O20 87.5(3) . .
O18 Fe2 O20 89.6(3) . .
O15 Fe2 N2 89.0(3) . 2_667
O14 Fe2 N2 88.4(3) . 2_667
O12 Fe2 N2 87.3(3) . 2_667
O18 Fe2 N2 170.8(3) . 2_667
O20 Fe2 N2 81.3(3) . 2_667
O15 Fe2 Fe1 41.61(18) . .
O14 Fe2 Fe1 41.06(17) . .
O12 Fe2 Fe1 134.4(2) . .
O18 Fe2 Fe1 94.41(19) . .
O20 Fe2 Fe1 137.67(19) . .
N2 Fe2 Fe1 93.06(19) 2_667 .
O14 Fe3 O5 90.2(3) . 2_667
O14 Fe3 O11 95.6(3) . .
O5 Fe3 O11 174.0(3) 2_667 .
O14 Fe3 O9 95.6(3) . .
O5 Fe3 O9 89.6(3) 2_667 .
O11 Fe3 O9 91.6(3) . .
O14 Fe3 O6 175.5(3) . 2_667
O5 Fe3 O6 85.9(3) 2_667 2_667
O11 Fe3 O6 88.3(3) . 2_667
O9 Fe3 O6 86.6(3) . 2_667
O14 Fe3 O13 93.9(3) . .
O5 Fe3 O13 85.3(3) 2_667 .
O11 Fe3 O13 92.5(3) . .
O9 Fe3 O13 169.2(3) . .
O6 Fe3 O13 83.5(3) 2_667 .
O15 Fe4 O3 91.8(3) . .
O15 Fe4 O19 96.6(3) . .
O3 Fe4 O19 171.6(3) . .
O15 Fe4 O2 177.6(3) . .
O3 Fe4 O2 86.8(3) . .
O19 Fe4 O2 84.8(3) . .
O15 Fe4 O17 93.9(3) . .
O3 Fe4 O17 87.8(3) . .
O19 Fe4 O17 91.3(3) . .
O2 Fe4 O17 84.1(3) . .
O15 Fe4 O21 95.3(3) . .
O3 Fe4 O21 89.1(3) . .
O19 Fe4 O21 90.4(3) . .
O2 Fe4 O21 86.6(3) . .
O17 Fe4 O21 170.3(3) . .
O29 Fe5 O24 104.5(3) . .
O29 Fe5 O34 95.3(3) . .
O24 Fe5 O34 95.3(3) . .
O29 Fe5 O30 93.7(3) . .
O24 Fe5 O30 85.9(3) . .
O34 Fe5 O30 170.4(3) . .
O29 Fe5 O23 171.5(2) . .
O24 Fe5 O23 84.0(2) . .
O34 Fe5 O23 84.4(3) . .
O30 Fe5 O23 86.3(3) . .
O29 Fe5 O32 92.0(2) . .
O24 Fe5 O32 162.9(3) . .
O34 Fe5 O32 87.4(3) . .
O30 Fe5 O32 88.7(3) . .
O23 Fe5 O32 79.5(2) . .
O29 Fe6 O26 95.5(3) . 2_777
O29 Fe6 O38 92.4(3) . .
O26 Fe6 O38 89.3(3) 2_777 .
O29 Fe6 O27 178.6(3) . 2_777
O26 Fe6 O27 85.9(3) 2_777 2_777
O38 Fe6 O27 87.5(3) . 2_777
O29 Fe6 O36 98.6(3) . .
O26 Fe6 O36 165.9(3) 2_777 .
O38 Fe6 O36 90.3(3) . .
O27 Fe6 O36 80.0(3) 2_777 .
O29 Fe6 O35 94.4(3) . .
O26 Fe6 O35 92.6(3) 2_777 .
O38 Fe6 O35 172.8(3) . .
O27 Fe6 O35 85.7(3) 2_777 .
O36 Fe6 O35 86.1(2) . .
O29 Fe7 O31 94.0(3) . .
O29 Fe7 O37 98.8(3) . .
O31 Fe7 O37 167.1(3) . .
O29 Fe7 O33 97.7(3) . .
O31 Fe7 O33 91.5(3) . .
O37 Fe7 O33 87.5(3) . .
O29 Fe7 O39 96.5(3) . .
O31 Fe7 O39 88.3(3) . .
O37 Fe7 O39 89.6(3) . .
O33 Fe7 O39 165.8(3) . .
O29 Fe7 N3 174.5(3) . .
O31 Fe7 N3 80.5(3) . .
O37 Fe7 N3 86.6(3) . .
O33 Fe7 N3 81.7(3) . .
O39 Fe7 N3 84.3(3) . .
C26 N1 C27 118.2(8) . .
C26 N1 Fe1 118.4(6) . .
C27 N1 Fe1 123.4(6) . .
C29 N2 C28 117.8(8) . .
C29 N2 Fe2 123.7(6) . 2_667
C28 N2 Fe2 117.8(6) . 2_667
C132 N3 C136 119.0(10) . .
C132 N3 Fe7 121.2(8) . .
C136 N3 Fe7 119.5(7) . .
O1 C1 C2 117.4(11) . .
O1 C1 C6 122.9(9) . .
C2 C1 C6 119.7(11) . .
C3 C2 C1 119.9(12) . .
C3 C2 H2A 120.0 . .
C1 C2 H2A 120.0 . .
C4 C3 C2 121.2(11) . .
C4 C3 H3A 119.4 . .
C2 C3 H3A 119.4 . .
C3 C4 C5 120.4(11) . .
C3 C4 H4A 119.8 . .
C5 C4 H4A 119.8 . .
C4 C5 C6 120.9(11) . .
C4 C5 H5A 119.6 . .
C6 C5 H5A 119.6 . .
C1 C6 C5 117.8(10) . .
C1 C6 C7 119.7(9) . .
C5 C6 C7 122.5(10) . .
O2 C7 C8 125.5(9) . .
O2 C7 C6 115.2(9) . .
C8 C7 C6 118.9(10) . .
C7 C8 C9 123.0(9) . .
C7 C8 H8A 118.5 . .
C9 C8 H8A 118.5 . .
O3 C9 C8 125.4(9) . .
O3 C9 C10 117.8(9) . .
C8 C9 C10 116.7(9) . .
C15 C10 C11 119.7(9) . .
C15 C10 C9 120.8(9) . .
C11 C10 C9 119.5(9) . .
C12 C11 C10 121.2(10) . .
C12 C11 H11A 119.4 . .
C10 C11 H11A 119.4 . .
C11 C12 C13 117.3(10) . .
C11 C12 H12A 121.4 . .
C13 C12 H12A 121.4 . .
C14 C13 C12 122.6(9) . .
C14 C13 H13A 118.7 . .
C12 C13 H13A 118.7 . .
C13 C14 C15 118.7(10) . .
C13 C14 C17 120.3(9) . .
C15 C14 C17 121.0(10) . .
C10 C15 O4 120.1(9) . .
C10 C15 C14 120.5(10) . .
O4 C15 C14 119.3(10) . .
O4 C16 H16A 109.5 . .
O4 C16 H16B 109.5 . .
H16A C16 H16B 109.5 . .
O4 C16 H16C 109.5 . .
H16A C16 H16C 109.5 . .
H16B C16 H16C 109.5 . .
O5 C17 C18 127.5(9) . .
O5 C17 C14 115.1(8) . .
C18 C17 C14 117.4(9) . .
C17 C18 C19 124.4(9) . .
C17 C18 H18A 117.8 . .
C19 C18 H18A 117.8 . .
O6 C19 C18 122.8(9) . .
O6 C19 C20 114.5(10) . .
C18 C19 C20 122.3(10) . .
C21 C20 C25 118.6(9) . .
C21 C20 C19 120.2(11) . .
C25 C20 C19 121.0(10) . .
C22 C21 C20 121.6(12) . .
C22 C21 H21A 119.2 . .
C20 C21 H21A 119.2 . .
C21 C22 C23 118.9(12) . .
C21 C22 H22A 120.5 . .
C23 C22 H22A 120.5 . .
C24 C23 C22 121.0(11) . .
C24 C23 H23A 119.5 . .
C22 C23 H23A 119.5 . .
C25 C24 C23 120.4(12) . .
C25 C24 H24A 119.8 . .
C23 C24 H24A 119.8 . .
O7 C25 C24 117.1(11) . .
O7 C25 C20 123.4(9) . .
C24 C25 C20 119.5(10) . .
N1 C26 C28 121.1(9) . .
N1 C26 H26A 119.4 . .
C28 C26 H26A 119.4 . .
N1 C27 C29 120.2(8) . .
N1 C27 H27A 119.9 . .
C29 C27 H27A 119.9 . .
N2 C28 C26 121.2(9) . .
N2 C28 H28A 119.4 . .
C26 C28 H28A 119.4 . .
N2 C29 C27 121.2(8) . .
N2 C29 H29A 119.4 . .
C27 C29 H29A 119.4 . .
O8 C30 O9 125.4(9) . .
O8 C30 C31 117.6(9) . .
O9 C30 C31 117.1(9) . .
C32 C31 C36 120.5(11) . .
C32 C31 C30 119.1(10) . .
C36 C31 C30 120.4(10) . .
C31 C32 C33 118.4(11) . .
C31 C32 H32A 120.8 . .
C33 C32 H32A 120.8 . .
C34 C33 C32 121.3(12) . .
C34 C33 H33A 119.4 . .
C32 C33 H33A 119.4 . .
C33 C34 C35 120.3(13) . .
C33 C34 H34A 119.9 . .
C35 C34 H34A 119.9 . .
C34 C35 C36 117.7(11) . .
C34 C35 H35A 121.1 . .
C36 C35 H35A 121.1 . .
C31 C36 C35 121.1(11) . .
C31 C36 H36A 119.5 . .
C35 C36 H36A 119.5 . .
O11 C37 O10 126.6(9) . .
O11 C37 C38 116.8(9) . .
O10 C37 C38 116.6(9) . .
C39 C38 C43 120.7(9) . .
C39 C38 C37 120.1(9) . .
C43 C38 C37 119.2(10) . .
C40 C39 C38 119.9(10) . .
C40 C39 H39A 120.0 . .
C38 C39 H39A 120.0 . .
C39 C40 C41 118.7(11) . .
C39 C40 H40A 120.7 . .
C41 C40 H40A 120.7 . .
C42 C41 C40 122.1(11) . .
C42 C41 H41A 118.9 . .
C40 C41 H41A 118.9 . .
C41 C42 C43 120.0(10) . .
C41 C42 H42A 120.0 . .
C43 C42 H42A 120.0 . .
C42 C43 C38 118.6(10) . .
C42 C43 H43A 120.7 . .
C38 C43 H43A 120.7 . .
O13 C44 O12 125.9(9) . .
O13 C44 C45 120.2(10) . .
O12 C44 C45 113.7(12) . .
C46 C45 C50 120.5(10) . .
C46 C45 C44 121.5(10) . .
C50 C45 C44 118.0(12) . .
C45 C46 C47 120.5(11) . .
C45 C46 H46A 119.8 . .
C47 C46 H46A 119.8 . .
C48 C47 C46 120.1(12) . .
C48 C47 H47A 120.0 . .
C46 C47 H47A 120.0 . .
C47 C48 C49 119.8(11) . .
C47 C48 H48A 120.1 . .
C49 C48 H48A 120.1 . .
C50 C49 C48 120.9(10) . .
C50 C49 H49A 119.5 . .
C48 C49 H49A 119.5 . .
C49 C50 C45 118.2(12) . .
C49 C50 H50A 120.9 . .
C45 C50 H50A 120.9 . .
O16 C51 O17 122.2(9) . .
O16 C51 C52 118.1(10) . .
O17 C51 C52 119.6(9) . .
C53 C52 C57 117.9(9) . .
C53 C52 C51 121.4(10) . .
C57 C52 C51 120.6(9) . .
C54 C53 C52 121.8(11) . .
C54 C53 H53A 119.1 . .
C52 C53 H53A 119.1 . .
C55 C54 C53 118.8(11) . .
C55 C54 H54A 120.6 . .
C53 C54 H54A 120.6 . .
C54 C55 C56 121.2(11) . .
C54 C55 H55A 119.4 . .
C56 C55 H55A 119.4 . .
C57 C56 C55 120.1(11) . .
C57 C56 H56A 120.0 . .
C55 C56 H56A 120.0 . .
C56 C57 C52 120.0(10) . .
C56 C57 H57A 120.0 . .
C52 C57 H57A 120.0 . .
O19 C58 O18 126.3(8) . .
O19 C58 C59 117.1(9) . .
O18 C58 C59 116.5(9) . .
C64 C59 C60 118.9(9) . .
C64 C59 C58 119.8(9) . .
C60 C59 C58 121.3(9) . .
C61 C60 C59 120.9(9) . .
C61 C60 H60A 119.5 . .
C59 C60 H60A 119.5 . .
C60 C61 C62 119.6(9) . .
C60 C61 H61A 120.2 . .
C62 C61 H61A 120.2 . .
C61 C62 C63 119.5(10) . .
C61 C62 H62A 120.3 . .
C63 C62 H62A 120.3 . .
C64 C63 C62 121.0(10) . .
C64 C63 H63A 119.5 . .
C62 C63 H63A 119.5 . .
C63 C64 C59 120.0(9) . .
C63 C64 H64A 120.0 . .
C59 C64 H64A 120.0 . .
O21 C65 O20 126.1(11) . .
O21 C65 C66 116.9(10) . .
O20 C65 C66 116.7(11) . .
C67 C66 C71 120.0 . .
C67 C66 C71B 115.4 . .
C67 C66 C65 120.2(8) . .
C71 C66 C65 119.3(8) . .
C71B C66 C65 123.9(8) . .
C71 C66 C67B 118.7 . .
C71B C66 C67B 111.1 . .
C65 C66 C67B 121.7(8) . .
C68 C67 C66 120.0 . .
C68 C67 H67A 120.0 . .
C66 C67 H67A 120.0 . .
C68B C67B C66 122.4 . .
C68B C67B H67B 118.8 . .
C66 C67B H67B 118.8 . .
C67 C68 C69 120.0 . .
C67 C68 H68A 120.0 . .
C69 C68 H68A 120.0 . .
C69B C68B C67B 119.2 . .
C69B C68B H68B 120.4 . .
C67B C68B H68B 120.4 . .
C70 C69 C68 120.0 . .
C70 C69 H69A 120.0 . .
C68 C69 H69A 120.0 . .
C68B C69B C70B 120.2 . .
C68B C69B H69B 119.9 . .
C70B C69B H69B 119.9 . .
C69 C70 C71 120.0 . .
C69 C70 H70A 120.0 . .
C71 C70 H70A 120.0 . .
C69B C70B C71B 120.1 . .
C69B C70B H70B 119.9 . .
C71B C70B H70B 119.9 . .
C70 C71 C66 120.0 . .
C70 C71 H71A 120.0 . .
C66 C71 H71A 120.0 . .
C70B C71B C66 122.8 . .
C70B C71B H71B 118.6 . .
C66 C71B H71B 118.6 . .
O22 C72 C73 118.2(10) . .
O22 C72 C77 120.1(9) . .
C73 C72 C77 121.7(11) . .
C72 C73 C74 119.4(10) . .
C72 C73 H73A 120.3 . .
C74 C73 H73A 120.3 . .
C75 C74 C73 120.6(10) . .
C75 C74 H74A 119.7 . .
C73 C74 H74A 119.7 . .
C76 C75 C74 120.7(11) . .
C76 C75 H75A 119.7 . .
C74 C75 H75A 119.7 . .
C75 C76 C77 122.2(10) . .
C75 C76 H76A 118.9 . .
C77 C76 H76A 118.9 . .
C76 C77 C72 115.1(9) . .
C76 C77 C78 122.5(9) . .
C72 C77 C78 122.4(9) . .
O23 C78 C79 121.8(8) . .
O23 C78 C77 115.2(8) . .
C79 C78 C77 122.8(9) . .
C80 C79 C78 124.2(9) . .
C80 C79 H79A 117.9 . .
C78 C79 H79A 117.9 . .
O24 C80 C79 123.8(8) . .
O24 C80 C81 112.4(8) . .
C79 C80 C81 123.7(9) . .
C86 C81 C82 116.7(8) . .
C86 C81 C80 125.4(9) . .
C82 C81 C80 117.8(8) . .
C83 C82 C81 123.0(9) . .
C83 C82 H82A 118.5 . .
C81 C82 H82A 118.5 . .
C82 C83 C84 119.3(9) . .
C82 C83 H83A 120.4 . .
C84 C83 H83A 120.4 . .
C85 C84 C83 120.6(8) . .
C85 C84 H84A 119.7 . .
C83 C84 H84A 119.7 . .
C84 C85 C86 119.9(8) . .
C84 C85 C88 115.7(8) . .
C86 C85 C88 124.4(9) . .
O25 C86 C85 119.0(8) . .
O25 C86 C81 120.6(8) . .
C85 C86 C81 120.4(8) . .
O25 C87 H87A 109.5 . .
O25 C87 H87B 109.5 . .
H87A C87 H87B 109.5 . .
O25 C87 H87C 109.5 . .
H87A C87 H87C 109.5 . .
H87B C87 H87C 109.5 . .
O26 C88 C89 126.4(8) . .
O26 C88 C85 115.4(10) . .
C89 C88 C85 118.0(10) . .
C88 C89 C90 124.6(9) . .
C88 C89 H89A 117.7 . .
C90 C89 H89A 117.7 . .
O27 C90 C89 118.4(9) . .
O27 C90 C91 116.8(8) . .
C89 C90 C91 124.9(9) . .
C96 C91 C92 118.0(10) . .
C96 C91 C90 121.5(9) . .
C92 C91 C90 120.5(9) . .
C93 C92 C91 120.1(9) . .
C93 C92 H92A 119.9 . .
C91 C92 H92A 119.9 . .
C94 C93 C92 120.8(10) . .
C94 C93 H93A 119.6 . .
C92 C93 H93A 119.6 . .
C95 C94 C93 119.3(11) . .
C95 C94 H94A 120.4 . .
C93 C94 H94A 120.4 . .
C94 C95 C96 121.0(10) . .
C94 C95 H95A 119.5 . .
C96 C95 H95A 119.5 . .
O28 C96 C91 123.1(10) . .
O28 C96 C95 116.3(9) . .
C91 C96 C95 120.6(10) . .
O30 C97 O31 127.2(10) . .
O30 C97 C98 119.0(11) . .
O31 C97 C98 113.8(11) . .
C99 C98 C103 117.4(12) . .
C99 C98 C97 123.9(12) . .
C103 C98 C97 118.7(12) . .
C98 C99 C100 123.2(14) . .
C98 C99 H99A 118.4 . .
C100 C99 H99A 118.4 . .
C99 C100 C101 117.7(15) . .
C99 C100 H10A 121.1 . .
C101 C100 H10A 121.1 . .
C102 C101 C100 120.7(15) . .
C102 C101 H10B 119.6 . .
C100 C101 H10B 119.6 . .
C101 C102 C103 120.5(13) . .
C101 C102 H10C 119.8 . .
C103 C102 H10C 119.8 . .
C102 C103 C98 120.3(12) . .
C102 C103 H10D 119.9 . .
C98 C103 H10D 119.9 . .
O33 C104 O32 125.8(9) . .
O33 C104 C105 118.5(10) . .
O32 C104 C105 115.7(10) . .
C106 C105 C110 120.3(9) . .
C106 C105 C104 119.0(10) . .
C110 C105 C104 120.7(10) . .
C107 C106 C105 118.5(11) . .
C107 C106 H10E 120.7 . .
C105 C106 H10E 120.7 . .
C106 C107 C108 119.6(12) . .
C106 C107 H10F 120.2 . .
C108 C107 H10F 120.2 . .
C109 C108 C107 120.0(11) . .
C109 C108 H10G 120.0 . .
C107 C108 H10G 120.0 . .
C108 C109 C110 122.5(12) . .
C108 C109 H10H 118.8 . .
C110 C109 H10H 118.8 . .
C109 C110 C105 118.9(11) . .
C109 C110 H11B 120.6 . .
C105 C110 H11B 120.6 . .
O35 C111 O34 125.7(9) . .
O35 C111 C112 118.0(11) . .
O34 C111 C112 116.3(10) . .
C113 C112 C117 119.2(11) . .
C113 C112 C111 119.0(12) . .
C117 C112 C111 121.8(10) . .
C114 C113 C112 117.1(12) . .
C114 C113 H11C 121.5 . .
C112 C113 H11C 121.5 . .
C113 C114 C115 122.5(12) . .
C113 C114 H11D 118.7 . .
C115 C114 H11D 118.7 . .
C116 C115 C114 118.0(12) . .
C116 C115 H11E 121.0 . .
C114 C115 H11E 121.0 . .
C117 C116 C115 121.9(13) . .
C117 C116 H11F 119.1 . .
C115 C116 H11F 119.1 . .
C116 C117 C112 121.3(11) . .
C116 C117 H11G 119.4 . .
C112 C117 H11G 119.4 . .
O36 C118 O37 124.7(8) . .
O36 C118 C119 119.4(11) . .
O37 C118 C119 115.9(10) . .
C124 C119 C120 118.7(10) . .
C124 C119 C118 120.3(10) . .
C120 C119 C118 121.0(11) . .
C119 C120 C121 120.6(11) . .
C119 C120 H12B 119.7 . .
C121 C120 H12B 119.7 . .
C122 C121 C120 119.7(11) . .
C122 C121 H12C 120.1 . .
C120 C121 H12C 120.1 . .
C121 C122 C123 120.9(11) . .
C121 C122 H12D 119.6 . .
C123 C122 H12D 119.6 . .
C122 C123 C124 119.8(13) . .
C122 C123 H12E 120.1 . .
C124 C123 H12E 120.1 . .
C119 C124 C123 120.1(11) . .
C119 C124 H12F 120.0 . .
C123 C124 H12F 120.0 . .
O38 C125 O39 123.2(9) . .
O38 C125 C126 119.0(9) . .
O39 C125 C126 117.8(10) . .
C127 C126 C131 117.8(10) . .
C127 C126 C125 120.0(10) . .
C131 C126 C125 122.2(10) . .
C128 C127 C126 120.4(12) . .
C128 C127 H12G 119.8 . .
C126 C127 H12G 119.8 . .
C129 C128 C127 120.6(13) . .
C129 C128 H12H 119.7 . .
C127 C128 H12H 119.7 . .
C130 C129 C128 121.4(13) . .
C130 C129 H12I 119.3 . .
C128 C129 H12I 119.3 . .
C129 C130 C131 118.9(13) . .
C129 C130 H13B 120.5 . .
C131 C130 H13B 120.5 . .
C130 C131 C126 121.0(11) . .
C130 C131 H13C 119.5 . .
C126 C131 H13C 119.5 . .
N3 C132 C133 121.2(13) . .
N3 C132 H13D 119.4 . .
C133 C132 H13D 119.4 . .
C134 C133 C132 119.8(13) . .
C134 C133 H13E 120.1 . .
C132 C133 H13E 120.1 . .
C133 C134 C135 120.4(14) . .
C133 C134 H13F 119.8 . .
C135 C134 H13F 119.8 . .
C134 C135 C136 118.0(13) . .
C134 C135 H13G 121.0 . .
C136 C135 H13G 121.0 . .
N3 C136 C135 121.5(11) . .
N3 C136 H13H 119.2 . .
C135 C136 H13H 119.2 . .
Cl2 C137 Cl1 112.5(7) . .
Cl2 C137 Cl3 109.5(7) . .
Cl1 C137 Cl3 108.7(7) . .
Cl2 C137 H137 108.7 . .
Cl1 C137 H137 108.7 . .
Cl3 C137 H137 108.7 . .
Cl4 C138 Cl5 111.8(7) . .
Cl4 C138 Cl6 111.3(6) . .
Cl5 C138 Cl6 109.7(7) . .
Cl4 C138 H138 108.0 . .
Cl5 C138 H138 108.0 . .
Cl6 C138 H138 108.0 . .
Cl8 C139 Cl9 114.3(12) . .
Cl8 C139 Cl7 113.5(11) . .
Cl9 C139 Cl7 110.9(10) . .
Cl8 C139 H139 105.8 . .
Cl9 C139 H139 105.8 . .
Cl7 C139 H139 105.8 . .
Cl12 C140 Cl10 111.2(7) . .
Cl12 C140 Cl11 111.1(8) . .
Cl10 C140 Cl11 111.3(7) . .
Cl12 C140 H140 107.7 . .
Cl10 C140 H140 107.7 . .
Cl11 C140 H140 107.7 . .
C1 O1 H1 109.5 . .
C7 O2 Fe4 128.1(6) . .
C9 O3 Fe4 129.2(6) . .
C16 O4 C15 116.7(9) . .
C17 O5 Fe3 129.2(6) . 2_667
C19 O6 Fe3 129.2(6) . 2_667
C25 O7 H7 109.5 . .
C30 O8 Fe1 134.4(6) . .
C30 O9 Fe3 129.7(6) . .
C37 O10 Fe1 132.2(6) . .
C37 O11 Fe3 130.8(6) . .
C44 O12 Fe2 124.8(7) . .
C44 O13 Fe3 124.2(6) . .
Fe3 O14 Fe1 122.5(3) . .
Fe3 O14 Fe2 127.3(3) . .
Fe1 O14 Fe2 97.1(2) . .
Fe4 O15 Fe2 120.8(3) . .
Fe4 O15 Fe1 128.7(3) . .
Fe2 O15 Fe1 97.0(3) . .
C51 O16 Fe1 127.6(6) . .
C51 O17 Fe4 127.7(7) . .
C58 O18 Fe2 130.5(6) . .
C58 O19 Fe4 132.1(6) . .
C65 O20 Fe2 132.9(7) . .
C65 O21 Fe4 130.1(7) . .
C72 O22 H22 109.5 . .
C78 O23 Fe5 129.7(5) . .
C80 O24 Fe5 130.5(6) . .
C86 O25 C87 116.0(8) . .
C88 O26 Fe6 130.6(6) . 2_777
C90 O27 Fe6 133.2(6) . 2_777
C96 O28 H28 109.5 . .
Fe7 O29 Fe6 117.2(3) . .
Fe7 O29 Fe5 119.1(3) . .
Fe6 O29 Fe5 122.7(3) . .
C97 O30 Fe5 132.4(7) . .
C97 O31 Fe7 122.0(7) . .
C104 O32 Fe5 123.8(6) . .
C104 O33 Fe7 132.5(6) . .
C111 O34 Fe5 131.7(6) . .
C111 O35 Fe6 126.7(7) . .
C118 O36 Fe6 133.5(7) . .
C118 O37 Fe7 129.4(6) . .
C125 O38 Fe6 131.7(6) . .
C125 O39 Fe7 131.6(6) . .

loop_
_geom_bond_atom_site_label_1
_geom_bond_atom_site_label_2
_geom_bond_distance
_geom_bond_site_symmetry_2
Fe1 O14 1.928(6) .
Fe1 O15 1.949(6) .
Fe1 O8 2.000(7) .
Fe1 O16 2.003(6) .
Fe1 O10 2.011(7) .
Fe1 N1 2.272(8) .
Fe1 Fe2 2.913(2) .
Fe2 O15 1.940(6) .
Fe2 O14 1.958(6) .
Fe2 O12 2.011(6) .
Fe2 O18 2.024(6) .
Fe2 O20 2.034(7) .
Fe2 N2 2.265(8) 2_667
Fe3 O14 1.857(6) .
Fe3 O5 1.996(7) 2_667
Fe3 O11 2.002(7) .
Fe3 O9 2.036(7) .
Fe3 O6 2.051(6) 2_667
Fe3 O13 2.053(7) .
Fe4 O15 1.850(6) .
Fe4 O3 2.012(6) .
Fe4 O19 2.022(6) .
Fe4 O2 2.023(6) .
Fe4 O17 2.033(7) .
Fe4 O21 2.064(7) .
Fe5 O29 1.942(6) .
Fe5 O24 1.954(6) .
Fe5 O34 2.001(8) .
Fe5 O30 2.018(7) .
Fe5 O23 2.049(6) .
Fe5 O32 2.060(6) .
Fe6 O29 1.940(6) .
Fe6 O26 1.973(6) 2_777
Fe6 O38 2.036(7) .
Fe6 O27 2.047(7) 2_777
Fe6 O36 2.048(6) .
Fe6 O35 2.049(7) .
Fe7 O29 1.885(6) .
Fe7 O31 2.000(7) .
Fe7 O37 2.014(7) .
Fe7 O33 2.021(7) .
Fe7 O39 2.030(7) .
Fe7 N3 2.229(8) .
N1 C26 1.330(11) .
N1 C27 1.343(11) .
N2 C29 1.316(11) .
N2 C28 1.354(11) .
N2 Fe2 2.265(8) 2_667
N3 C132 1.333(13) .
N3 C136 1.343(13) .
C1 O1 1.361(13) .
C1 C2 1.402(15) .
C1 C6 1.409(15) .
C2 C3 1.374(16) .
C2 H2A 0.9500 .
C3 C4 1.354(17) .
C3 H3A 0.9500 .
C4 C5 1.376(15) .
C4 H4A 0.9500 .
C5 C6 1.412(14) .
C5 H5A 0.9500 .
C6 C7 1.490(14) .
C7 O2 1.273(11) .
C7 C8 1.402(13) .
C8 C9 1.404(13) .
C8 H8A 0.9500 .
C9 O3 1.251(11) .
C9 C10 1.483(13) .
C10 C15 1.377(14) .
C10 C11 1.426(14) .
C11 C12 1.395(13) .
C11 H11A 0.9500 .
C12 C13 1.425(14) .
C12 H12A 0.9500 .
C13 C14 1.377(13) .
C13 H13A 0.9500 .
C14 C15 1.425(13) .
C14 C17 1.502(14) .
C15 O4 1.379(12) .
C16 O4 1.368(17) .
C16 H16A 0.9800 .
C16 H16B 0.9800 .
C16 H16C 0.9800 .
C17 O5 1.278(10) .
C17 C18 1.349(13) .
C18 C19 1.396(14) .
C18 H18A 0.9500 .
C19 O6 1.316(11) .
C19 C20 1.484(14) .
C20 C21 1.399(14) .
C20 C25 1.440(15) .
C21 C22 1.366(16) .
C21 H21A 0.9500 .
C22 C23 1.415(17) .
C22 H22A 0.9500 .
C23 C24 1.380(15) .
C23 H23A 0.9500 .
C24 C25 1.376(15) .
C24 H24A 0.9500 .
C25 O7 1.320(12) .
C26 C28 1.366(13) .
C26 H26A 0.9500 .
C27 C29 1.392(12) .
C27 H27A 0.9500 .
C28 H28A 0.9500 .
C29 H29A 0.9500 .
C30 O8 1.253(11) .
C30 O9 1.286(11) .
C30 C31 1.500(14) .
C31 C32 1.318(15) .
C31 C36 1.365(15) .
C32 C33 1.459(16) .
C32 H32A 0.9500 .
C33 C34 1.298(16) .
C33 H33A 0.9500 .
C34 C35 1.384(16) .
C34 H34A 0.9500 .
C35 C36 1.407(16) .
C35 H35A 0.9500 .
C36 H36A 0.9500 .
C37 O11 1.266(11) .
C37 O10 1.272(11) .
C37 C38 1.510(14) .
C38 C39 1.379(13) .
C38 C43 1.426(13) .
C39 C40 1.367(14) .
C39 H39A 0.9500 .
C40 C41 1.422(16) .
C40 H40A 0.9500 .
C41 C42 1.340(15) .
C41 H41A 0.9500 .
C42 C43 1.385(14) .
C42 H42A 0.9500 .
C43 H43A 0.9500 .
C44 O13 1.243(13) .
C44 O12 1.289(12) .
C44 C45 1.534(14) .
C45 C46 1.382(15) .
C45 C50 1.397(14) .
C46 C47 1.394(15) .
C46 H46A 0.9500 .
C47 C48 1.363(16) .
C47 H47A 0.9500 .
C48 C49 1.403(16) .
C48 H48A 0.9500 .
C49 C50 1.396(15) .
C49 H49A 0.9500 .
C50 H50A 0.9500 .
C51 O16 1.284(11) .
C51 O17 1.285(12) .
C51 C52 1.483(14) .
C52 C53 1.377(13) .
C52 C57 1.405(14) .
C53 C54 1.368(15) .
C53 H53A 0.9500 .
C54 C55 1.359(16) .
C54 H54A 0.9500 .
C55 C56 1.373(15) .
C55 H55A 0.9500 .
C56 C57 1.359(14) .
C56 H56A 0.9500 .
C57 H57A 0.9500 .
C58 O19 1.241(11) .
C58 O18 1.277(11) .
C58 C59 1.502(13) .
C59 C64 1.397(13) .
C59 C60 1.408(13) .
C60 C61 1.375(13) .
C60 H60A 0.9500 .
C61 C62 1.394(14) .
C61 H61A 0.9500 .
C62 C63 1.398(14) .
C62 H62A 0.9500 .
C63 C64 1.370(13) .
C63 H63A 0.9500 .
C64 H64A 0.9500 .
C65 O21 1.238(13) .
C65 O20 1.255(13) .
C65 C66 1.460(14) .
C66 C67 1.3900 .
C66 C71 1.3900 .
C66 C71B 1.4269 .
C66 C67B 1.5098 .
C67 C68 1.3900 .
C67 H67A 0.9500 .
C67B C68B 1.4045 .
C67B H67B 0.9500 .
C68 C69 1.3900 .
C68 H68A 0.9500 .
C68B C69B 1.4001 .
C68B H68B 0.9500 .
C69 C70 1.3900 .
C69 H69A 0.9500 .
C69B C70B 1.4066 .
C69B H69B 0.9500 .
C70 C71 1.3900 .
C70 H70A 0.9500 .
C70B C71B 1.4150 .
C70B H70B 0.9500 .
C71 H71A 0.9500 .
C71B H71B 0.9500 .
C72 O22 1.353(12) .
C72 C73 1.369(14) .
C72 C77 1.452(14) .
C73 C74 1.395(16) .
C73 H73A 0.9500 .
C74 C75 1.389(15) .
C74 H74A 0.9500 .
C75 C76 1.339(14) .
C75 H75A 0.9500 .
C76 C77 1.441(14) .
C76 H76A 0.9500 .
C77 C78 1.467(13) .
C78 O23 1.291(11) .
C78 C79 1.397(13) .
C79 C80 1.373(13) .
C79 H79A 0.9500 .
C80 O24 1.293(11) .
C80 C81 1.490(13) .
C81 C86 1.420(13) .
C81 C82 1.423(13) .
C82 C83 1.348(12) .
C82 H82A 0.9500 .
C83 C84 1.405(13) .
C83 H83A 0.9500 .
C84 C85 1.388(13) .
C84 H84A 0.9500 .
C85 C86 1.400(12) .
C85 C88 1.498(13) .
C86 O25 1.373(10) .
C87 O25 1.430(12) .
C87 H87A 0.9800 .
C87 H87B 0.9800 .
C87 H87C 0.9800 .
C88 O26 1.275(12) .
C88 C89 1.409(14) .
C89 C90 1.432(13) .
C89 H89A 0.9500 .
C90 O27 1.324(11) .
C90 C91 1.435(13) .
C91 C96 1.381(13) .
C91 C92 1.416(14) .
C92 C93 1.391(14) .
C92 H92A 0.9500 .
C93 C94 1.381(15) .
C93 H93A 0.9500 .
C94 C95 1.367(15) .
C94 H94A 0.9500 .
C95 C96 1.401(14) .
C95 H95A 0.9500 .
C96 O28 1.358(11) .
C97 O30 1.258(13) .
C97 O31 1.293(13) .
C97 C98 1.519(16) .
C98 C99 1.364(16) .
C98 C103 1.409(16) .
C99 C100 1.393(19) .
C99 H99A 0.9500 .
C100 C101 1.40(2) .
C100 H10A 0.9500 .
C101 C102 1.349(19) .
C101 H10B 0.9500 .
C102 C103 1.400(17) .
C102 H10C 0.9500 .
C103 H10D 0.9500 .
C104 O33 1.249(12) .
C104 O32 1.270(12) .
C104 C105 1.514(14) .
C105 C106 1.405(15) .
C105 C110 1.431(14) .
C106 C107 1.392(15) .
C106 H10E 0.9500 .
C107 C108 1.440(17) .
C107 H10F 0.9500 .
C108 C109 1.336(16) .
C108 H10G 0.9500 .
C109 C110 1.366(14) .
C109 H10H 0.9500 .
C110 H11B 0.9500 .
C111 O35 1.271(12) .
C111 O34 1.279(12) .
C111 C112 1.487(15) .
C112 C113 1.405(15) .
C112 C117 1.414(15) .
C113 C114 1.375(16) .
C113 H11C 0.9500 .
C114 C115 1.409(18) .
C114 H11D 0.9500 .
C115 C116 1.360(17) .
C115 H11E 0.9500 .
C116 C117 1.320(15) .
C116 H11F 0.9500 .
C117 H11G 0.9500 .
C118 O36 1.233(12) .
C118 O37 1.291(12) .
C118 C119 1.470(14) .
C119 C124 1.378(15) .
C119 C120 1.396(14) .
C120 C121 1.415(15) .
C120 H12B 0.9500 .
C121 C122 1.332(16) .
C121 H12C 0.9500 .
C122 C123 1.396(18) .
C122 H12D 0.9500 .
C123 C124 1.403(16) .
C123 H12E 0.9500 .
C124 H12F 0.9500 .
C125 O38 1.252(11) .
C125 O39 1.270(11) .
C125 C126 1.445(14) .
C126 C127 1.400(15) .
C126 C131 1.421(15) .
C127 C128 1.394(16) .
C127 H12G 0.9500 .
C128 C129 1.381(19) .
C128 H12H 0.9500 .
C129 C130 1.366(18) .
C129 H12I 0.9500 .
C130 C131 1.412(15) .
C130 H13B 0.9500 .
C131 H13C 0.9500 .
C132 C133 1.415(17) .
C132 H13D 0.9500 .
C133 C134 1.340(18) .
C133 H13E 0.9500 .
C134 C135 1.368(18) .
C134 H13F 0.9500 .
C135 C136 1.427(17) .
C135 H13G 0.9500 .
C136 H13H 0.9500 .
C137 Cl2 1.729(13) .
C137 Cl1 1.736(12) .
C137 Cl3 1.786(13) .
C137 H137 1.0000 .
C138 Cl4 1.697(14) .
C138 Cl5 1.769(12) .
C138 Cl6 1.779(13) .
C138 H138 1.0000 .
C139 Cl8 1.561(18) .
C139 Cl9 1.764(18) .
C139 Cl7 1.775(19) .
C139 H139 1.0000 .
C140 Cl12 1.737(13) .
C140 Cl10 1.738(13) .
C140 Cl11 1.757(14) .
C140 H140 1.0000 .
O1 H1 0.8400 .
O5 Fe3 1.996(6) 2_667
O6 Fe3 2.051(6) 2_667
O7 H7 0.8400 .
O22 H22 0.8400 .
O26 Fe6 1.973(6) 2_777
O27 Fe6 2.047(7) 2_777
O28 H28 0.8400 .

loop_
_platon_squeeze_void_nr
_platon_squeeze_void_average_x
_platon_squeeze_void_average_y
_platon_squeeze_void_average_z
_platon_squeeze_void_volume
_platon_squeeze_void_count_electrons
1 -0.008 0.500 0.500 1434.6 244.6
2 0.500 0.000 0.500 29.3 0.2
